data_1575269
loop_
_publ_author_name
'Riffle, Jared R.'
'Jowers, Cash L.'
'Luna, Sarah'
'Smith, Mark D.'
'Peryshkov, Dmitry V.'

_publ_section_title
;
 Non-spectator behavior of a neutral phosphine ligand driven by a
 redox-active boron cluster.
;
_journal_issue 35
_journal_name_full 'Chemical science'
_journal_page_first 15997
_journal_page_last 16003
_journal_paper_doi 10.1039/d5sc04058b
_journal_volume 16
_journal_year 2025
_chemical_formula_moiety 'C26 H61 B20 P3, C4 H8 O2'
_chemical_formula_sum 'C30 H69 B20 O2 P3'
_chemical_formula_weight 770.96
_space_group_crystal_system monoclinic
_space_group_IT_number 14
_space_group_name_Hall '-P 2ybc'
_space_group_name_H-M_alt 'P 1 21/c 1'
_atom_sites_solution_hydrogens mixed
_atom_sites_solution_primary dual
_atom_sites_solution_secondary difmap
_audit_creation_date 2022-12-15
_audit_creation_method
;
Olex2 1.5
(compiled 2022.04.07 svn.rca3783a0 for OlexSys, GUI svn.r6498)
;
_audit_update_record
;
2025-05-23 deposited with the CCDC.	2025-07-30 downloaded from the CCDC.
;
_cell_angle_alpha 90
_cell_angle_beta 105.330(2)
_cell_angle_gamma 90
_cell_formula_units_Z 4
_cell_length_a 19.5502(10)
_cell_length_b 12.5616(6)
_cell_length_c 18.7554(9)
_cell_measurement_reflns_used 9776
_cell_measurement_temperature 100(2)
_cell_measurement_theta_max 27.477
_cell_measurement_theta_min 2.160
_cell_volume 4442.1(4)
_computing_cell_refinement 'SAINT V8.40B (Bruker, 2016)'
_computing_data_collection 'Bruker APEX3 v2019.1-0 (Bruker, 2019)'
_computing_data_reduction 'SAINT V8.40B (Bruker, 2016)'
_computing_molecular_graphics 'OLEX2 (Dolomanov et al., 2009)'
_computing_publication_material 'OLEX2 (Dolomanov et al., 2009)'
_computing_structure_refinement 'XL (Sheldrick, 2015)'
_computing_structure_solution 'XT (Sheldrick, 2015)'
_diffrn_ambient_temperature 100(2)
_diffrn_detector PHOTON-II
_diffrn_detector_area_resol_mean 7.39
_diffrn_detector_type 'area detector'
_diffrn_measured_fraction_theta_full 1.000
_diffrn_measured_fraction_theta_max 0.999
_diffrn_measurement_device 'three-circle diffractometer'
_diffrn_measurement_device_type 'Bruker D8 Quest'
_diffrn_measurement_method '\w and \f scans'
_diffrn_radiation_monochromator 'mirror optics'
_diffrn_radiation_probe x-ray
_diffrn_radiation_type MoK\a
_diffrn_radiation_wavelength 0.71073
_diffrn_reflns_av_R_equivalents 0.0688
_diffrn_reflns_av_unetI/netI 0.0414
_diffrn_reflns_Laue_measured_fraction_full 1.000
_diffrn_reflns_Laue_measured_fraction_max 0.999
_diffrn_reflns_limit_h_max 25
_diffrn_reflns_limit_h_min -25
_diffrn_reflns_limit_k_max 16
_diffrn_reflns_limit_k_min -16
_diffrn_reflns_limit_l_max 24
_diffrn_reflns_limit_l_min -24
_diffrn_reflns_number 83349
_diffrn_reflns_point_group_measured_fraction_full 1.000
_diffrn_reflns_point_group_measured_fraction_max 0.999
_diffrn_reflns_theta_full 25.242
_diffrn_reflns_theta_max 27.524
_diffrn_reflns_theta_min 1.948
_diffrn_source 'microfocus sealed X-ray tube'
_diffrn_source_current 1.0
_diffrn_source_power 0.05
_diffrn_source_type 'Incoatec I\ms'
_diffrn_source_voltage 50.0
_diffrn_standards_number 0
_exptl_absorpt_coefficient_mu 0.163
_exptl_absorpt_correction_T_max 0.7456
_exptl_absorpt_correction_T_min 0.6451
_exptl_absorpt_correction_type multi-scan
_exptl_absorpt_process_details
;
SADABS-2016/2 (Bruker,2016/2) was used for absorption correction.
wR2(int) was 0.1064 before and 0.0639 after correction.
The Ratio of minimum to maximum transmission is 0.8652.
The \l/2 correction factor is Not present.
;
_exptl_crystal_colour yellow
_exptl_crystal_colour_primary yellow
_exptl_crystal_density_diffrn 1.153
_exptl_crystal_description column
_exptl_crystal_F_000 1640
_exptl_crystal_size_max 0.14
_exptl_crystal_size_mid 0.08
_exptl_crystal_size_min 0.05
_refine_diff_density_max 0.308
_refine_diff_density_min -0.293
_refine_diff_density_rms 0.053
_refine_ls_extinction_coef 0.0015(2)
_refine_ls_extinction_expression Fc^*^=kFc[1+0.001xFc^2^\l^3^/sin(2\q)]^-1/4^
_refine_ls_extinction_method 'SHELXL-2019/2 (Sheldrick 2019)'
_refine_ls_goodness_of_fit_ref 1.072
_refine_ls_hydrogen_treatment mixed
_refine_ls_matrix_type full
_refine_ls_number_parameters 605
_refine_ls_number_reflns 10222
_refine_ls_number_restraints 6
_refine_ls_restrained_S_all 1.073
_refine_ls_R_factor_all 0.0644
_refine_ls_R_factor_gt 0.0466
_refine_ls_shift/su_max 0.001
_refine_ls_shift/su_mean 0.000
_refine_ls_structure_factor_coef Fsqd
_refine_ls_weighting_details 'w=1/[\s^2^(Fo^2^)+(0.0328P)^2^+3.0798P] where P=(Fo^2^+2Fc^2^)/3'
_refine_ls_weighting_scheme calc
_refine_ls_wR_factor_gt 0.0936
_refine_ls_wR_factor_ref 0.1005
_reflns_Friedel_coverage 0.000
_reflns_number_gt 8222
_reflns_number_total 10222
_reflns_threshold_expression 'I > 2\s(I)'
_cod_data_source_file d5sc04058b2.cif
_cod_data_source_block jrxr_03_28
_cod_depositor_comments
;
The following automatic conversions were performed:

data item '_diffrn_radiation_probe' value 'X-ray' was changed to
'x-ray' in accordance with the
/home/data/users/saulius/crontab/automatic-downloads/rss-feeds/RSC/lib/dictionaries/cif_core.dic
dictionary named 'cif_core.dic' version 2.4.2 last updated on
2011-04-26.

Automatic conversion script
Id: cif_fix_values 8170 2020-07-09 18:12:32Z antanas 

 Adding full bibliography for 1575269--1575273.cif.
;
_cod_database_code 1575269
_shelx_shelxl_version_number 2019/2
_shelx_space_group_comment
;
The symmetry employed for this shelxl refinement is uniquely defined
by the following loop, which should always be used as a source of
symmetry information in preference to the above space-group names.
They are only intended as comments.
;
_shelx_estimated_absorpt_t_max 0.992
_shelx_estimated_absorpt_t_min 0.977
_olex2_refinement_description
;
1. Fixed Uiso
 At 1.2 times of:
  All C(H) groups, All C(H,H) groups
 At 1.5 times of:
  All C(H,H,H) groups
2. Shared sites
{C31A, C31B}
3. Uiso/Uaniso restraints and constraints
Uanis(C31A) = Uanis(C31B)
4. Same fragment restrains
{C31A, C32A, C33A, C34A} sigma for 1-2: 0.01, 1-3: 0.04
as in
{C31B, C32B, C33B, C34B}
5. Others
 Sof(C31B)=Sof(C32B)=Sof(H32D)=Sof(H32E)=Sof(H32F)=Sof(C33B)=Sof(H33D)=
 Sof(H33E)=Sof(H33F)=Sof(C34B)=Sof(H34D)=Sof(H34E)=Sof(H34F)=1-FVAR(1)
 Sof(C31A)=Sof(C32A)=Sof(H32A)=Sof(H32B)=Sof(H32C)=Sof(C33A)=Sof(H33A)=
 Sof(H33B)=Sof(H33C)=Sof(C34A)=Sof(H34A)=Sof(H34B)=Sof(H34C)=FVAR(1)
6.a Secondary CH2 refined with riding coordinates:
 C41(H41A,H41B), C42(H42A,H42B), C43(H43A,H43B), C44(H44A,H44B)
6.b Aromatic/amide H refined with riding coordinates:
 C12(H12A), C13(H13A), C14(H14A), C15(H15A), C16(H16A)
6.c Idealised Me refined as rotating group:
 C22(H22A,H22B,H22C), C23(H23A,H23B,H23C), C24(H24A,H24B,H24C), C26(H26A,H26B,
 H26C), C27(H27A,H27B,H27C), C28(H28A,H28B,H28C), C32A(H32A,H32B,H32C),
 C33A(H33A,H33B,H33C), C34A(H34A,H34B,H34C), C32B(H32D,H32E,H32F), C33B(H33D,
 H33E,H33F), C34B(H34D,H34E,H34F), C36(H36A,H36B,H36C), C37(H37A,H37B,H37C),
 C38(H38A,H38B,H38C)
;
_olex2_submission_special_instructions 'No special instructions were received'

loop_
_space_group_symop_operation_xyz
'x, y, z'
'-x, y+1/2, -z+1/2'
'-x, -y, -z'
'x, -y-1/2, z-1/2'

loop_
_atom_site_label
_atom_site_type_symbol
_atom_site_fract_x
_atom_site_fract_y
_atom_site_fract_z
_atom_site_U_iso_or_equiv
_atom_site_adp_type
_atom_site_occupancy
_atom_site_site_symmetry_order
_atom_site_calc_flag
_atom_site_refinement_flags_posn
_atom_site_refinement_flags_adp
_atom_site_refinement_flags_occupancy
_atom_site_disorder_assembly
_atom_site_disorder_group
P1 P 0.26974(2) 0.66180(3) 0.37350(2) 0.01186(10) Uani 1 1 d . . . . .
P2 P 0.25882(2) 0.92319(3) 0.34009(2) 0.01405(10) Uani 1 1 d . . . . .
P3 P 0.15189(2) 0.56610(4) 0.23064(2) 0.01530(10) Uani 1 1 d . . . . .
C1 C 0.32042(9) 0.74122(13) 0.45552(9) 0.0130(3) Uani 1 1 d . . . . .
C2 C 0.32177(9) 0.88735(13) 0.43300(9) 0.0139(3) Uani 1 1 d . . . . .
C3 C 0.19900(9) 0.58551(13) 0.40415(9) 0.0138(3) Uani 1 1 d . . . . .
C4 C 0.12927(9) 0.54232(14) 0.32251(9) 0.0158(3) Uani 1 1 d . . . . .
C11 C 0.33286(9) 0.55778(13) 0.36537(9) 0.0143(3) Uani 1 1 d . . . . .
C12 C 0.34807(9) 0.55610(14) 0.29642(9) 0.0174(3) Uani 1 1 d . . . . .
H12A H 0.328237 0.608761 0.260555 0.021 Uiso 1 1 calc R U . . .
C13 C 0.39200(10) 0.47788(15) 0.28013(10) 0.0225(4) Uani 1 1 d . . . . .
H13A H 0.403188 0.478294 0.233823 0.027 Uiso 1 1 calc R U . . .
C14 C 0.41936(10) 0.39943(16) 0.33162(11) 0.0260(4) Uani 1 1 d . . . . .
H14A H 0.448229 0.344678 0.320121 0.031 Uiso 1 1 calc R U . . .
C15 C 0.40459(10) 0.40079(15) 0.40008(11) 0.0232(4) Uani 1 1 d . . . . .
H15A H 0.423749 0.347053 0.435350 0.028 Uiso 1 1 calc R U . . .
C16 C 0.36220(9) 0.47969(14) 0.41747(10) 0.0175(4) Uani 1 1 d . . . . .
H16A H 0.353102 0.480679 0.464775 0.021 Uiso 1 1 calc R U . . .
C21 C 0.31670(10) 0.94626(14) 0.27327(9) 0.0191(4) Uani 1 1 d . . . . .
C22 C 0.27430(11) 1.01075(16) 0.20612(10) 0.0263(4) Uani 1 1 d . . . . .
H22A H 0.271536 1.085283 0.220548 0.039 Uiso 1 1 calc R U . . .
H22B H 0.226324 0.981371 0.188821 0.039 Uiso 1 1 calc R U . . .
H22C H 0.298101 1.006591 0.166309 0.039 Uiso 1 1 calc R U . . .
C23 C 0.38931(10) 0.99909(16) 0.30216(10) 0.0244(4) Uani 1 1 d . . . . .
H23A H 0.383617 1.067564 0.324973 0.037 Uiso 1 1 calc R U . . .
H23B H 0.410598 1.010773 0.261007 0.037 Uiso 1 1 calc R U . . .
H23C H 0.420212 0.952765 0.339008 0.037 Uiso 1 1 calc R U . . .
C24 C 0.32703(10) 0.83555(15) 0.24271(10) 0.0215(4) Uani 1 1 d . . . . .
H24A H 0.280620 0.803714 0.219997 0.032 Uiso 1 1 calc R U . . .
H24B H 0.353290 0.789986 0.283141 0.032 Uiso 1 1 calc R U . . .
H24C H 0.353775 0.842407 0.205509 0.032 Uiso 1 1 calc R U . . .
C25 C 0.21482(9) 1.05387(14) 0.35574(10) 0.0185(4) Uani 1 1 d . . . . .
C26 C 0.15632(10) 1.07651(15) 0.28350(10) 0.0245(4) Uani 1 1 d . . . . .
H26A H 0.178372 1.099463 0.244834 0.037 Uiso 1 1 calc R U . . .
H26B H 0.124888 1.132795 0.292476 0.037 Uiso 1 1 calc R U . . .
H26C H 0.128723 1.011582 0.267554 0.037 Uiso 1 1 calc R U . . .
C27 C 0.17205(10) 1.03561(15) 0.41314(10) 0.0216(4) Uani 1 1 d . . . . .
H27A H 0.140229 0.974652 0.398016 0.032 Uiso 1 1 calc R U . . .
H27B H 0.144038 1.099323 0.416208 0.032 Uiso 1 1 calc R U . . .
H27C H 0.204745 1.021259 0.461619 0.032 Uiso 1 1 calc R U . . .
C28 C 0.26383(10) 1.15051(14) 0.37569(11) 0.0231(4) Uani 1 1 d . . . . .
H28A H 0.302679 1.134020 0.419304 0.035 Uiso 1 1 calc R U . . .
H28B H 0.236858 1.211407 0.386470 0.035 Uiso 1 1 calc R U . . .
H28C H 0.283334 1.167994 0.334068 0.035 Uiso 1 1 calc R U . . .
C31A C 0.08923(9) 0.67202(14) 0.17506(9) 0.0189(4) Uani 0.877(3) 1 d D . P A 1
C32A C 0.12845(12) 0.71690(18) 0.11992(12) 0.0254(5) Uani 0.877(3) 1 d D . P A 1
H32A H 0.136213 0.659618 0.087446 0.038 Uiso 0.877(3) 1 calc R U P A 1
H32B H 0.174271 0.746418 0.147302 0.038 Uiso 0.877(3) 1 calc R U P A 1
H32C H 0.099719 0.773068 0.090081 0.038 Uiso 0.877(3) 1 calc R U P A 1
C33A C 0.01459(11) 0.63617(19) 0.13257(12) 0.0266(6) Uani 0.877(3) 1 d D . P A 1
H33A H -0.013087 0.698176 0.109726 0.040 Uiso 0.877(3) 1 calc R U P A 1
H33B H -0.008853 0.602119 0.166781 0.040 Uiso 0.877(3) 1 calc R U P A 1
H33C H 0.018025 0.585316 0.094039 0.040 Uiso 0.877(3) 1 calc R U P A 1
C34A C 0.08069(12) 0.76818(17) 0.22301(12) 0.0235(5) Uani 0.877(3) 1 d D . P A 1
H34A H 0.127164 0.788448 0.254865 0.035 Uiso 0.877(3) 1 calc R U P A 1
H34B H 0.049031 0.749052 0.253702 0.035 Uiso 0.877(3) 1 calc R U P A 1
H34C H 0.060429 0.828176 0.190957 0.035 Uiso 0.877(3) 1 calc R U P A 1
C31B C 0.08923(9) 0.67202(14) 0.17506(9) 0.0189(4) Uani 0.123(3) 1 d D . P A 2
C32B C 0.0888(7) 0.6587(11) 0.0921(5) 0.018(3) Uiso 0.123(3) 1 d D . P A 2
H32D H 0.137506 0.663081 0.087481 0.027 Uiso 0.123(3) 1 calc R U P A 2
H32E H 0.060156 0.715287 0.062766 0.027 Uiso 0.123(3) 1 calc R U P A 2
H32F H 0.068569 0.589243 0.074164 0.027 Uiso 0.123(3) 1 calc R U P A 2
C33B C 0.0138(5) 0.6652(12) 0.1826(9) 0.022(4) Uiso 0.123(3) 1 d D . P A 2
H33D H -0.002720 0.591303 0.175463 0.032 Uiso 0.123(3) 1 calc R U P A 2
H33E H -0.017283 0.710497 0.145121 0.032 Uiso 0.123(3) 1 calc R U P A 2
H33F H 0.012718 0.689352 0.231941 0.032 Uiso 0.123(3) 1 calc R U P A 2
C34B C 0.1270(7) 0.7755(8) 0.2030(8) 0.020(3) Uiso 0.123(3) 1 d D . P A 2
H34D H 0.136246 0.778833 0.256959 0.030 Uiso 0.123(3) 1 calc R U P A 2
H34E H 0.097040 0.835786 0.180793 0.030 Uiso 0.123(3) 1 calc R U P A 2
H34F H 0.171992 0.778765 0.189420 0.030 Uiso 0.123(3) 1 calc R U P A 2
C35 C 0.13171(10) 0.43514(15) 0.17612(10) 0.0227(4) Uani 1 1 d . . . . .
C36 C 0.15176(13) 0.45535(18) 0.10285(11) 0.0345(5) Uani 1 1 d . . . . .
H36A H 0.116751 0.503000 0.071458 0.052 Uiso 1 1 calc R U . . .
H36B H 0.152416 0.387556 0.077181 0.052 Uiso 1 1 calc R U . . .
H36C H 0.198818 0.488284 0.113490 0.052 Uiso 1 1 calc R U . . .
C37 C 0.18440(11) 0.35045(15) 0.21728(11) 0.0272(4) Uani 1 1 d . . . . .
H37A H 0.183332 0.288858 0.184929 0.041 Uiso 1 1 calc R U . . .
H37B H 0.171075 0.327968 0.261818 0.041 Uiso 1 1 calc R U . . .
H37C H 0.232332 0.380582 0.231299 0.041 Uiso 1 1 calc R U . . .
C38 C 0.05541(11) 0.38968(17) 0.15697(11) 0.0310(5) Uani 1 1 d . . . . .
H38A H 0.032268 0.410813 0.195188 0.047 Uiso 1 1 calc R U . . .
H38B H 0.057284 0.311839 0.154607 0.047 Uiso 1 1 calc R U . . .
H38C H 0.028389 0.417626 0.109003 0.047 Uiso 1 1 calc R U . . .
B1 B 0.27663(10) 0.83420(15) 0.49335(10) 0.0152(4) Uani 1 1 d . . . . .
H1 H 0.2196(10) 0.8360(14) 0.4767(10) 0.013(5) Uiso 1 1 d . . . . .
B2 B 0.32725(10) 0.72768(16) 0.54714(10) 0.0154(4) Uani 1 1 d . . . . .
H2 H 0.3003(10) 0.6634(15) 0.5654(10) 0.016(5) Uiso 1 1 d . . . . .
B3 B 0.40155(10) 0.70868(16) 0.51109(10) 0.0154(4) Uani 1 1 d . . . . .
H3 H 0.4215(9) 0.6311(15) 0.5044(10) 0.015(5) Uiso 1 1 d . . . . .
B4 B 0.39340(10) 0.80391(15) 0.43802(11) 0.0144(4) Uani 1 1 d . . . . .
H4 H 0.4091(10) 0.7831(15) 0.3893(10) 0.017(5) Uiso 1 1 d . . . . .
B5 B 0.32977(10) 0.95256(16) 0.51399(11) 0.0162(4) Uani 1 1 d . . . . .
H5 H 0.3049(10) 1.0297(15) 0.5123(10) 0.015(5) Uiso 1 1 d . . . . .
B6 B 0.33215(11) 0.85767(16) 0.58447(11) 0.0172(4) Uani 1 1 d . . . . .
H6 H 0.3089(11) 0.8751(17) 0.6291(12) 0.031(6) Uiso 1 1 d . . . . .
B7 B 0.41115(10) 0.78075(16) 0.59461(11) 0.0165(4) Uani 1 1 d . . . . .
H7 H 0.4405(10) 0.7480(16) 0.6471(11) 0.022(5) Uiso 1 1 d . . . . .
B8 B 0.45359(11) 0.82610(16) 0.52673(11) 0.0169(4) Uani 1 1 d . . . . .
H8 H 0.5110(10) 0.8209(15) 0.5336(10) 0.019(5) Uiso 1 1 d . . . . .
B9 B 0.40377(10) 0.93422(16) 0.47855(11) 0.0167(4) Uani 1 1 d . . . . .
H9 H 0.4262(10) 0.9975(15) 0.4537(10) 0.017(5) Uiso 1 1 d . . . . .
B10 B 0.41240(10) 0.91794(16) 0.57500(11) 0.0175(4) Uani 1 1 d . . . . .
H10 H 0.4430(10) 0.9747(16) 0.6139(11) 0.024(5) Uiso 1 1 d . . . . .
B11 B 0.18812(11) 0.45388(15) 0.38051(11) 0.0162(4) Uani 1 1 d . . . . .
H11 H 0.2269(9) 0.4179(14) 0.3609(9) 0.008(4) Uiso 1 1 d . . . . .
B12 B 0.20465(11) 0.49695(15) 0.47438(10) 0.0158(4) Uani 1 1 d . . . . .
H12 H 0.2551(10) 0.4832(15) 0.5112(10) 0.019(5) Uiso 1 1 d . . . . .
B13 B 0.15963(10) 0.61975(16) 0.47178(11) 0.0159(4) Uani 1 1 d . . . . .
H13 H 0.1801(9) 0.6843(15) 0.5060(10) 0.014(5) Uiso 1 1 d . . . . .
B14 B 0.11781(10) 0.64890(16) 0.37776(11) 0.0172(4) Uani 1 1 d . . . . .
H14 H 0.1181(10) 0.7283(15) 0.3591(10) 0.018(5) Uiso 1 1 d . . . . .
B15 B 0.09517(11) 0.42776(17) 0.34687(11) 0.0190(4) Uani 1 1 d . . . . .
H15 H 0.0785(10) 0.3680(15) 0.3053(10) 0.018(5) Uiso 1 1 d . . . . .
B16 B 0.13984(11) 0.39763(16) 0.43995(11) 0.0185(4) Uani 1 1 d . . . . .
H16 H 0.1499(11) 0.3168(17) 0.4550(11) 0.027(5) Uiso 1 1 d . . . . .
B17 B 0.12144(11) 0.50219(16) 0.49639(11) 0.0178(4) Uani 1 1 d . . . . .
H17 H 0.1199(10) 0.4896(16) 0.5542(11) 0.023(5) Uiso 1 1 d . . . . .
B18 B 0.06707(11) 0.59817(17) 0.43614(11) 0.0187(4) Uani 1 1 d . . . . .
H18 H 0.0291(10) 0.6507(15) 0.4533(10) 0.019(5) Uiso 1 1 d . . . . .
B19 B 0.05021(11) 0.55050(17) 0.34442(11) 0.0198(4) Uani 1 1 d . . . . .
H19 H 0.0063(10) 0.5696(16) 0.2995(11) 0.023(5) Uiso 1 1 d . . . . .
B20 B 0.05429(11) 0.45914(17) 0.41852(11) 0.0201(4) Uani 1 1 d . . . . .
H20 H 0.0077(11) 0.4190(16) 0.4225(11) 0.024(5) Uiso 1 1 d . . . . .
O1 O 0.37945(7) 0.38133(11) 0.58806(8) 0.0321(3) Uani 1 1 d . . . . .
O2 O 0.43991(8) 0.19853(11) 0.66858(8) 0.0336(3) Uani 1 1 d . . . . .
C41 C 0.45423(11) 0.36831(19) 0.61437(12) 0.0341(5) Uani 1 1 d . . . . .
H41A H 0.476951 0.438952 0.625744 0.041 Uiso 1 1 calc R U . . .
H41B H 0.472621 0.334848 0.575377 0.041 Uiso 1 1 calc R U . . .
C42 C 0.47295(11) 0.30009(17) 0.68266(11) 0.0275(4) Uani 1 1 d . . . . .
H42A H 0.525057 0.290935 0.699289 0.033 Uiso 1 1 calc R U . . .
H42B H 0.457440 0.335914 0.722737 0.033 Uiso 1 1 calc R U . . .
C43 C 0.36478(12) 0.21209(18) 0.64250(13) 0.0365(5) Uani 1 1 d . . . . .
H43A H 0.346661 0.246333 0.681424 0.044 Uiso 1 1 calc R U . . .
H43B H 0.341717 0.141635 0.631454 0.044 Uiso 1 1 calc R U . . .
C44 C 0.34654(12) 0.27997(18) 0.57377(12) 0.0369(5) Uani 1 1 d . . . . .
H44A H 0.362578 0.243952 0.534089 0.044 Uiso 1 1 calc R U . . .
H44B H 0.294462 0.289028 0.556566 0.044 Uiso 1 1 calc R U . . .

loop_
_atom_site_aniso_label
_atom_site_aniso_U_11
_atom_site_aniso_U_22
_atom_site_aniso_U_33
_atom_site_aniso_U_23
_atom_site_aniso_U_13
_atom_site_aniso_U_12
P1 0.0126(2) 0.0120(2) 0.0113(2) -0.00042(16) 0.00368(15) -0.00043(16)
P2 0.0151(2) 0.0133(2) 0.0131(2) 0.00108(17) 0.00256(16) 0.00085(16)
P3 0.0150(2) 0.0185(2) 0.0124(2) 0.00087(17) 0.00366(16) -0.00249(17)
C1 0.0135(8) 0.0123(8) 0.0131(8) 0.0011(6) 0.0036(6) 0.0003(6)
C2 0.0160(8) 0.0124(8) 0.0136(8) -0.0002(6) 0.0043(6) -0.0002(6)
C3 0.0134(8) 0.0140(8) 0.0132(8) 0.0001(6) 0.0023(6) -0.0005(6)
C4 0.0133(8) 0.0198(8) 0.0136(8) -0.0002(7) 0.0024(6) -0.0030(7)
C11 0.0131(8) 0.0137(8) 0.0162(8) -0.0027(6) 0.0037(6) -0.0022(6)
C12 0.0166(8) 0.0194(9) 0.0160(8) -0.0016(7) 0.0037(7) -0.0012(7)
C13 0.0220(9) 0.0280(10) 0.0194(9) -0.0060(8) 0.0086(7) 0.0019(8)
C14 0.0234(10) 0.0253(10) 0.0293(10) -0.0065(8) 0.0073(8) 0.0088(8)
C15 0.0216(9) 0.0185(9) 0.0269(10) 0.0017(8) 0.0017(8) 0.0057(7)
C16 0.0177(9) 0.0179(9) 0.0163(8) -0.0011(7) 0.0038(7) -0.0008(7)
C21 0.0231(9) 0.0196(9) 0.0152(8) 0.0024(7) 0.0065(7) 0.0005(7)
C22 0.0335(11) 0.0281(10) 0.0183(9) 0.0067(8) 0.0084(8) 0.0042(8)
C23 0.0268(10) 0.0270(10) 0.0222(9) 0.0031(8) 0.0112(8) -0.0049(8)
C24 0.0253(10) 0.0249(9) 0.0151(8) -0.0013(7) 0.0068(7) 0.0017(8)
C25 0.0183(9) 0.0160(8) 0.0195(9) 0.0007(7) 0.0020(7) 0.0026(7)
C26 0.0222(9) 0.0221(9) 0.0254(10) 0.0032(8) -0.0005(8) 0.0062(8)
C27 0.0195(9) 0.0202(9) 0.0252(9) 0.0006(7) 0.0061(7) 0.0055(7)
C28 0.0270(10) 0.0147(9) 0.0270(10) -0.0005(8) 0.0062(8) 0.0016(7)
C31A 0.0169(9) 0.0239(9) 0.0150(8) 0.0037(7) 0.0027(7) -0.0008(7)
C32A 0.0257(12) 0.0300(12) 0.0218(11) 0.0095(9) 0.0087(9) 0.0012(9)
C33A 0.0180(11) 0.0357(13) 0.0229(12) 0.0064(10) -0.0001(9) -0.0017(9)
C34A 0.0260(12) 0.0224(11) 0.0191(10) 0.0048(9) 0.0007(9) 0.0059(9)
C31B 0.0169(9) 0.0239(9) 0.0150(8) 0.0037(7) 0.0027(7) -0.0008(7)
C35 0.0305(10) 0.0228(9) 0.0160(9) -0.0033(7) 0.0083(7) -0.0061(8)
C36 0.0529(14) 0.0342(12) 0.0202(10) -0.0051(9) 0.0166(9) -0.0116(10)
C37 0.0387(12) 0.0212(9) 0.0240(10) -0.0060(8) 0.0125(9) 0.0001(8)
C38 0.0362(12) 0.0280(10) 0.0258(10) -0.0056(9) 0.0027(9) -0.0142(9)
B1 0.0163(9) 0.0152(9) 0.0148(9) -0.0010(7) 0.0053(7) 0.0007(7)
B2 0.0170(9) 0.0187(10) 0.0099(9) 0.0013(7) 0.0026(7) -0.0003(8)
B3 0.0151(9) 0.0181(9) 0.0124(9) 0.0015(7) 0.0023(7) 0.0014(8)
B4 0.0129(9) 0.0156(9) 0.0145(9) 0.0001(7) 0.0032(7) -0.0011(7)
B5 0.0165(9) 0.0165(9) 0.0155(9) -0.0022(8) 0.0040(7) -0.0015(7)
B6 0.0178(10) 0.0192(10) 0.0141(9) -0.0014(8) 0.0035(8) -0.0002(8)
B7 0.0168(10) 0.0192(10) 0.0120(9) -0.0007(8) 0.0012(7) -0.0001(8)
B8 0.0152(9) 0.0184(10) 0.0157(9) -0.0003(8) 0.0016(7) -0.0003(8)
B9 0.0150(9) 0.0178(9) 0.0159(9) -0.0010(8) 0.0015(7) -0.0020(8)
B10 0.0173(9) 0.0187(10) 0.0156(9) -0.0011(8) 0.0025(7) -0.0010(8)
B11 0.0186(10) 0.0144(9) 0.0163(9) 0.0007(7) 0.0059(8) -0.0013(7)
B12 0.0198(10) 0.0150(9) 0.0135(9) 0.0013(7) 0.0058(7) -0.0006(8)
B13 0.0165(9) 0.0168(9) 0.0151(9) -0.0010(8) 0.0055(7) 0.0003(8)
B14 0.0151(9) 0.0193(10) 0.0181(10) 0.0015(8) 0.0061(8) 0.0014(8)
B15 0.0208(10) 0.0199(10) 0.0173(10) -0.0017(8) 0.0066(8) -0.0073(8)
B16 0.0233(10) 0.0161(10) 0.0177(10) 0.0010(8) 0.0086(8) -0.0029(8)
B17 0.0192(10) 0.0205(10) 0.0147(9) -0.0008(8) 0.0060(8) -0.0040(8)
B18 0.0155(9) 0.0227(10) 0.0191(10) -0.0012(8) 0.0069(8) -0.0018(8)
B19 0.0151(9) 0.0290(11) 0.0162(9) 0.0001(8) 0.0057(8) -0.0031(8)
B20 0.0202(10) 0.0246(11) 0.0170(10) -0.0021(8) 0.0078(8) -0.0075(8)
O1 0.0285(8) 0.0295(8) 0.0348(8) 0.0098(6) 0.0019(6) 0.0000(6)
O2 0.0406(9) 0.0263(7) 0.0317(8) 0.0021(6) 0.0055(7) 0.0083(7)
C41 0.0247(11) 0.0433(13) 0.0331(12) 0.0096(10) 0.0052(9) -0.0010(9)
C42 0.0249(10) 0.0339(11) 0.0234(10) 0.0002(8) 0.0059(8) 0.0046(8)
C43 0.0373(12) 0.0278(11) 0.0389(12) 0.0082(10) 0.0003(10) -0.0042(9)
C44 0.0351(12) 0.0338(12) 0.0337(12) 0.0043(10) -0.0050(9) -0.0041(10)

loop_
_atom_type_symbol
_atom_type_description
_atom_type_scat_dispersion_real
_atom_type_scat_dispersion_imag
_atom_type_scat_source
C C 0.0033 0.0016 'International Tables Vol C Tables 4.2.6.8 and 6.1.1.4'
H H 0.0000 0.0000 'International Tables Vol C Tables 4.2.6.8 and 6.1.1.4'
B B 0.0013 0.0007 'International Tables Vol C Tables 4.2.6.8 and 6.1.1.4'
O O 0.0106 0.0060 'International Tables Vol C Tables 4.2.6.8 and 6.1.1.4'
P P 0.1023 0.0942 'International Tables Vol C Tables 4.2.6.8 and 6.1.1.4'

loop_
_geom_angle_atom_site_label_1
_geom_angle_atom_site_label_2
_geom_angle_atom_site_label_3
_geom_angle
_geom_angle_site_symmetry_1
_geom_angle_site_symmetry_3
_geom_angle_publ_flag
C1 P1 C3 106.83(7) . . ?
C11 P1 C1 103.04(7) . . ?
C11 P1 C3 103.10(7) . . ?
C2 P2 C21 106.46(8) . . ?
C2 P2 C25 105.72(7) . . ?
C25 P2 C21 109.72(8) . . ?
C4 P3 C31A 109.35(8) . . ?
C4 P3 C31B 109.35(8) . . ?
C4 P3 C35 106.37(8) . . ?
C31A P3 C35 107.02(8) . . ?
C31B P3 C35 107.02(8) . . ?
P1 C1 C2 111.64(9) . . ?
B1 C1 P1 119.24(11) . . ?
B1 C1 C2 57.72(10) . . ?
B1 C1 B4 107.19(13) . . ?
B2 C1 P1 131.19(12) . . ?
B2 C1 C2 108.82(12) . . ?
B2 C1 B1 64.03(11) . . ?
B2 C1 B3 62.91(11) . . ?
B2 C1 B4 112.88(13) . . ?
B3 C1 P1 125.29(11) . . ?
B3 C1 C2 107.77(12) . . ?
B3 C1 B1 113.46(13) . . ?
B3 C1 B4 62.94(11) . . ?
B4 C1 P1 111.57(11) . . ?
B4 C1 C2 56.97(9) . . ?
C1 C2 P2 113.05(10) . . ?
B1 C2 P2 111.69(11) . . ?
B1 C2 C1 56.06(9) . . ?
B4 C2 P2 120.73(11) . . ?
B4 C2 C1 57.14(9) . . ?
B4 C2 B1 105.90(12) . . ?
B5 C2 P2 126.16(12) . . ?
B5 C2 C1 105.84(12) . . ?
B5 C2 B1 62.98(11) . . ?
B5 C2 B4 111.22(13) . . ?
B5 C2 B9 62.23(11) . . ?
B9 C2 P2 132.09(12) . . ?
B9 C2 C1 106.87(12) . . ?
B9 C2 B1 112.13(13) . . ?
B9 C2 B4 62.82(11) . . ?
C4 C3 P1 109.65(10) . . ?
B11 C3 P1 117.48(11) . . ?
B11 C3 C4 59.06(10) . . ?
B11 C3 B14 109.24(13) . . ?
B12 C3 P1 131.43(12) . . ?
B12 C3 C4 109.42(12) . . ?
B12 C3 B11 63.12(11) . . ?
B12 C3 B14 112.89(13) . . ?
B13 C3 P1 127.48(11) . . ?
B13 C3 C4 108.21(12) . . ?
B13 C3 B11 112.79(13) . . ?
B13 C3 B12 62.57(11) . . ?
B13 C3 B14 62.30(11) . . ?
B14 C3 P1 111.69(11) . . ?
B14 C3 C4 58.37(10) . . ?
C3 C4 P3 113.98(10) . . ?
B11 C4 P3 112.80(11) . . ?
B11 C4 C3 56.73(9) . . ?
B14 C4 P3 120.82(12) . . ?
B14 C4 C3 57.51(10) . . ?
B14 C4 B11 106.49(13) . . ?
B15 C4 P3 125.14(12) . . ?
B15 C4 C3 106.42(12) . . ?
B15 C4 B11 62.39(11) . . ?
B15 C4 B14 111.68(13) . . ?
B15 C4 B19 62.65(12) . . ?
B19 C4 P3 130.42(12) . . ?
B19 C4 C3 107.51(12) . . ?
B19 C4 B11 112.12(13) . . ?
B19 C4 B14 62.81(11) . . ?
C12 C11 P1 113.56(12) . . ?
C16 C11 P1 127.17(13) . . ?
C16 C11 C12 119.14(15) . . ?
C11 C12 H12A 119.8 . . ?
C13 C12 C11 120.48(16) . . ?
C13 C12 H12A 119.8 . . ?
C12 C13 H13A 120.1 . . ?
C14 C13 C12 119.77(17) . . ?
C14 C13 H13A 120.1 . . ?
C13 C14 H14A 120.0 . . ?
C13 C14 C15 119.99(17) . . ?
C15 C14 H14A 120.0 . . ?
C14 C15 H15A 119.7 . . ?
C16 C15 C14 120.67(17) . . ?
C16 C15 H15A 119.7 . . ?
C11 C16 H16A 120.0 . . ?
C15 C16 C11 119.91(16) . . ?
C15 C16 H16A 120.0 . . ?
C22 C21 P2 109.28(12) . . ?
C23 C21 P2 119.08(12) . . ?
C23 C21 C22 108.02(15) . . ?
C23 C21 C24 108.85(15) . . ?
C24 C21 P2 105.37(12) . . ?
C24 C21 C22 105.42(14) . . ?
C21 C22 H22A 109.5 . . ?
C21 C22 H22B 109.5 . . ?
C21 C22 H22C 109.5 . . ?
H22A C22 H22B 109.5 . . ?
H22A C22 H22C 109.5 . . ?
H22B C22 H22C 109.5 . . ?
C21 C23 H23A 109.5 . . ?
C21 C23 H23B 109.5 . . ?
C21 C23 H23C 109.5 . . ?
H23A C23 H23B 109.5 . . ?
H23A C23 H23C 109.5 . . ?
H23B C23 H23C 109.5 . . ?
C21 C24 H24A 109.5 . . ?
C21 C24 H24B 109.5 . . ?
C21 C24 H24C 109.5 . . ?
H24A C24 H24B 109.5 . . ?
H24A C24 H24C 109.5 . . ?
H24B C24 H24C 109.5 . . ?
C26 C25 P2 106.33(12) . . ?
C27 C25 P2 109.14(12) . . ?
C27 C25 C26 103.06(14) . . ?
C28 C25 P2 116.14(12) . . ?
C28 C25 C26 109.73(15) . . ?
C28 C25 C27 111.51(15) . . ?
C25 C26 H26A 109.5 . . ?
C25 C26 H26B 109.5 . . ?
C25 C26 H26C 109.5 . . ?
H26A C26 H26B 109.5 . . ?
H26A C26 H26C 109.5 . . ?
H26B C26 H26C 109.5 . . ?
C25 C27 H27A 109.5 . . ?
C25 C27 H27B 109.5 . . ?
C25 C27 H27C 109.5 . . ?
H27A C27 H27B 109.5 . . ?
H27A C27 H27C 109.5 . . ?
H27B C27 H27C 109.5 . . ?
C25 C28 H28A 109.5 . . ?
C25 C28 H28B 109.5 . . ?
C25 C28 H28C 109.5 . . ?
H28A C28 H28B 109.5 . . ?
H28A C28 H28C 109.5 . . ?
H28B C28 H28C 109.5 . . ?
C32A C31A P3 104.93(13) . . ?
C33A C31A P3 117.50(14) . . ?
C33A C31A C32A 109.34(16) . . ?
C33A C31A C34A 107.36(16) . . ?
C34A C31A P3 112.24(12) . . ?
C34A C31A C32A 104.70(16) . . ?
C31A C32A H32A 109.5 . . ?
C31A C32A H32B 109.5 . . ?
C31A C32A H32C 109.5 . . ?
H32A C32A H32B 109.5 . . ?
H32A C32A H32C 109.5 . . ?
H32B C32A H32C 109.5 . . ?
C31A C33A H33A 109.5 . . ?
C31A C33A H33B 109.5 . . ?
C31A C33A H33C 109.5 . . ?
H33A C33A H33B 109.5 . . ?
H33A C33A H33C 109.5 . . ?
H33B C33A H33C 109.5 . . ?
C31A C34A H34A 109.5 . . ?
C31A C34A H34B 109.5 . . ?
C31A C34A H34C 109.5 . . ?
H34A C34A H34B 109.5 . . ?
H34A C34A H34C 109.5 . . ?
H34B C34A H34C 109.5 . . ?
C32B C31B P3 107.5(5) . . ?
C33B C31B P3 114.0(6) . . ?
C33B C31B C32B 109.7(8) . . ?
C34B C31B P3 102.9(6) . . ?
C34B C31B C32B 108.1(8) . . ?
C34B C31B C33B 114.3(8) . . ?
C31B C32B H32D 109.5 . . ?
C31B C32B H32E 109.5 . . ?
C31B C32B H32F 109.5 . . ?
H32D C32B H32E 109.5 . . ?
H32D C32B H32F 109.5 . . ?
H32E C32B H32F 109.5 . . ?
C31B C33B H33D 109.5 . . ?
C31B C33B H33E 109.5 . . ?
C31B C33B H33F 109.5 . . ?
H33D C33B H33E 109.5 . . ?
H33D C33B H33F 109.5 . . ?
H33E C33B H33F 109.5 . . ?
C31B C34B H34D 109.5 . . ?
C31B C34B H34E 109.5 . . ?
C31B C34B H34F 109.5 . . ?
H34D C34B H34E 109.5 . . ?
H34D C34B H34F 109.5 . . ?
H34E C34B H34F 109.5 . . ?
C36 C35 P3 105.53(13) . . ?
C36 C35 C38 108.03(16) . . ?
C37 C35 P3 107.98(12) . . ?
C37 C35 C36 105.42(16) . . ?
C37 C35 C38 109.72(16) . . ?
C38 C35 P3 119.26(14) . . ?
C35 C36 H36A 109.5 . . ?
C35 C36 H36B 109.5 . . ?
C35 C36 H36C 109.5 . . ?
H36A C36 H36B 109.5 . . ?
H36A C36 H36C 109.5 . . ?
H36B C36 H36C 109.5 . . ?
C35 C37 H37A 109.5 . . ?
C35 C37 H37B 109.5 . . ?
C35 C37 H37C 109.5 . . ?
H37A C37 H37B 109.5 . . ?
H37A C37 H37C 109.5 . . ?
H37B C37 H37C 109.5 . . ?
C35 C38 H38A 109.5 . . ?
C35 C38 H38B 109.5 . . ?
C35 C38 H38C 109.5 . . ?
H38A C38 H38B 109.5 . . ?
H38A C38 H38C 109.5 . . ?
H38B C38 H38C 109.5 . . ?
C1 B1 C2 66.22(10) . . ?
C1 B1 H1 119.2(10) . . ?
C1 B1 B2 57.64(10) . . ?
C1 B1 B5 109.29(13) . . ?
C1 B1 B6 105.36(13) . . ?
C2 B1 H1 117.9(9) . . ?
C2 B1 B2 110.50(13) . . ?
C2 B1 B5 57.27(10) . . ?
C2 B1 B6 105.89(13) . . ?
B2 B1 H1 123.4(10) . . ?
B5 B1 H1 122.7(10) . . ?
B5 B1 B2 107.02(13) . . ?
B6 B1 H1 126.5(9) . . ?
B6 B1 B2 58.95(11) . . ?
B6 B1 B5 59.19(11) . . ?
C1 B2 B1 58.33(10) . . ?
C1 B2 H2 119.2(10) . . ?
C1 B2 B3 58.69(10) . . ?
C1 B2 B6 106.85(13) . . ?
C1 B2 B7 106.55(13) . . ?
B1 B2 H2 119.7(10) . . ?
B3 B2 B1 105.67(13) . . ?
B3 B2 H2 122.9(10) . . ?
B3 B2 B7 60.03(11) . . ?
B6 B2 B1 60.10(11) . . ?
B6 B2 H2 123.3(10) . . ?
B6 B2 B3 108.12(14) . . ?
B6 B2 B7 60.60(11) . . ?
B7 B2 B1 107.40(14) . . ?
B7 B2 H2 126.2(10) . . ?
C1 B3 B2 58.41(10) . . ?
C1 B3 H3 117.2(10) . . ?
C1 B3 B4 59.45(10) . . ?
C1 B3 B7 106.37(13) . . ?
C1 B3 B8 107.63(13) . . ?
B2 B3 H3 121.9(10) . . ?
B2 B3 B4 106.57(13) . . ?
B2 B3 B7 60.08(11) . . ?
B4 B3 H3 118.6(10) . . ?
B7 B3 H3 127.7(10) . . ?
B7 B3 B4 107.53(14) . . ?
B8 B3 B2 108.50(14) . . ?
B8 B3 H3 124.5(10) . . ?
B8 B3 B4 60.16(11) . . ?
B8 B3 B7 60.49(11) . . ?
C1 B4 B3 57.61(10) . . ?
C1 B4 H4 119.1(10) . . ?
C1 B4 B8 105.46(13) . . ?
C1 B4 B9 109.91(13) . . ?
C2 B4 C1 65.89(10) . . ?
C2 B4 B3 110.63(13) . . ?
C2 B4 H4 120.8(10) . . ?
C2 B4 B8 106.27(13) . . ?
C2 B4 B9 57.98(10) . . ?
B3 B4 H4 120.1(10) . . ?
B8 B4 B3 59.29(11) . . ?
B8 B4 H4 124.4(10) . . ?
B8 B4 B9 59.36(11) . . ?
B9 B4 B3 107.91(13) . . ?
B9 B4 H4 123.9(10) . . ?
C2 B5 B1 59.75(10) . . ?
C2 B5 H5 118.1(10) . . ?
C2 B5 B6 108.75(13) . . ?
C2 B5 B9 59.26(10) . . ?
C2 B5 B10 108.22(14) . . ?
B1 B5 H5 120.4(10) . . ?
B6 B5 B1 60.23(11) . . ?
B6 B5 H5 123.3(10) . . ?
B9 B5 B1 107.25(13) . . ?
B9 B5 H5 120.9(10) . . ?
B9 B5 B6 109.38(14) . . ?
B9 B5 B10 60.71(11) . . ?
B10 B5 B1 108.24(14) . . ?
B10 B5 H5 124.5(10) . . ?
B10 B5 B6 60.83(11) . . ?
B1 B6 H6 120.1(11) . . ?
B1 B6 B10 107.49(14) . . ?
B2 B6 B1 60.95(11) . . ?
B2 B6 B5 109.74(13) . . ?
B2 B6 H6 120.4(12) . . ?
B2 B6 B7 59.90(11) . . ?
B2 B6 B10 107.93(14) . . ?
B5 B6 B1 60.57(11) . . ?
B5 B6 H6 120.7(12) . . ?
B5 B6 B7 107.12(14) . . ?
B5 B6 B10 59.53(11) . . ?
B7 B6 B1 107.52(13) . . ?
B7 B6 H6 123.9(11) . . ?
B7 B6 B10 59.00(11) . . ?
B10 B6 H6 123.5(11) . . ?
B2 B7 B6 59.50(11) . . ?
B2 B7 H7 120.8(11) . . ?
B2 B7 B8 107.68(13) . . ?
B3 B7 B2 59.89(11) . . ?
B3 B7 B6 107.14(13) . . ?
B3 B7 H7 121.1(11) . . ?
B3 B7 B8 59.65(11) . . ?
B6 B7 H7 122.6(10) . . ?
B8 B7 B6 107.62(14) . . ?
B8 B7 H7 122.3(10) . . ?
B10 B7 B2 108.91(14) . . ?
B10 B7 B3 108.56(14) . . ?
B10 B7 B6 60.61(11) . . ?
B10 B7 H7 121.9(11) . . ?
B10 B7 B8 60.35(11) . . ?
B3 B8 B4 60.54(11) . . ?
B3 B8 B7 59.87(11) . . ?
B3 B8 H8 119.7(10) . . ?
B3 B8 B9 109.84(14) . . ?
B3 B8 B10 107.80(14) . . ?
B4 B8 H8 120.1(10) . . ?
B7 B8 B4 107.34(14) . . ?
B7 B8 H8 123.4(10) . . ?
B9 B8 B4 60.49(11) . . ?
B9 B8 B7 108.14(14) . . ?
B9 B8 H8 120.8(10) . . ?
B9 B8 B10 60.18(11) . . ?
B10 B8 B4 107.38(14) . . ?
B10 B8 B7 59.18(11) . . ?
B10 B8 H8 124.3(10) . . ?
C2 B9 B4 59.20(10) . . ?
C2 B9 B5 58.52(10) . . ?
C2 B9 B8 107.88(14) . . ?
C2 B9 H9 118.4(10) . . ?
C2 B9 B10 106.98(13) . . ?
B4 B9 H9 120.4(10) . . ?
B5 B9 B4 105.51(13) . . ?
B5 B9 B8 107.66(14) . . ?
B5 B9 H9 122.6(10) . . ?
B5 B9 B10 59.91(11) . . ?
B8 B9 B4 60.15(11) . . ?
B8 B9 H9 123.8(10) . . ?
B8 B9 B10 60.23(11) . . ?
B10 B9 B4 107.15(14) . . ?
B10 B9 H9 125.9(10) . . ?
B5 B10 B6 59.64(11) . . ?
B5 B10 B8 106.75(14) . . ?
B5 B10 B9 59.38(11) . . ?
B5 B10 H10 121.5(11) . . ?
B6 B10 H10 123.7(11) . . ?
B7 B10 B5 108.33(14) . . ?
B7 B10 B6 60.39(11) . . ?
B7 B10 B8 60.47(11) . . ?
B7 B10 B9 108.71(14) . . ?
B7 B10 H10 122.6(11) . . ?
B8 B10 B6 107.55(14) . . ?
B8 B10 H10 121.7(11) . . ?
B9 B10 B6 107.36(13) . . ?
B9 B10 B8 59.60(11) . . ?
B9 B10 H10 119.7(11) . . ?
C3 B11 C4 64.21(10) . . ?
C3 B11 H11 117.6(10) . . ?
C3 B11 B12 58.30(10) . . ?
C3 B11 B15 108.28(14) . . ?
C3 B11 B16 105.70(13) . . ?
C4 B11 H11 118.7(10) . . ?
C4 B11 B12 109.69(13) . . ?
C4 B11 B15 57.26(11) . . ?
C4 B11 B16 105.62(14) . . ?
B12 B11 H11 121.8(10) . . ?
B12 B11 B15 107.75(14) . . ?
B15 B11 H11 124.6(10) . . ?
B16 B11 H11 127.6(10) . . ?
B16 B11 B12 59.51(11) . . ?
B16 B11 B15 59.49(11) . . ?
C3 B12 B11 58.59(10) . . ?
C3 B12 H12 118.0(10) . . ?
C3 B12 B13 58.67(10) . . ?
C3 B12 B16 106.47(13) . . ?
C3 B12 B17 106.15(14) . . ?
B11 B12 H12 119.2(10) . . ?
B13 B12 B11 106.11(13) . . ?
B13 B12 H12 122.1(10) . . ?
B13 B12 B16 107.51(14) . . ?
B13 B12 B17 59.77(11) . . ?
B16 B12 B11 60.19(11) . . ?
B16 B12 H12 125.2(10) . . ?
B16 B12 B17 60.16(11) . . ?
B17 B12 B11 107.52(14) . . ?
B17 B12 H12 127.3(10) . . ?
C3 B13 B12 58.76(10) . . ?
C3 B13 H13 118.5(10) . . ?
C3 B13 B14 59.50(10) . . ?
C3 B13 B17 106.75(14) . . ?
C3 B13 B18 107.28(13) . . ?
B12 B13 H13 123.5(10) . . ?
B12 B13 B14 107.59(14) . . ?
B12 B13 B18 109.08(14) . . ?
B14 B13 H13 116.8(10) . . ?
B14 B13 B18 60.11(11) . . ?
B17 B13 B12 60.45(11) . . ?
B17 B13 H13 127.4(10) . . ?
B17 B13 B14 108.42(14) . . ?
B17 B13 B18 60.85(11) . . ?
B18 B13 H13 122.4(10) . . ?
C3 B14 C4 64.12(10) . . ?
C3 B14 B13 58.20(10) . . ?
C3 B14 H14 116.4(10) . . ?
C3 B14 B18 106.16(14) . . ?
C3 B14 B19 108.56(14) . . ?
C4 B14 B13 109.53(14) . . ?
C4 B14 H14 121.0(10) . . ?
C4 B14 B18 105.73(14) . . ?
C4 B14 B19 57.53(11) . . ?
B13 B14 H14 118.8(10) . . ?
B13 B14 B18 59.99(11) . . ?
B13 B14 B19 107.89(14) . . ?
B18 B14 H14 126.4(10) . . ?
B18 B14 B19 59.28(11) . . ?
B19 B14 H14 127.0(10) . . ?
C4 B15 B11 60.35(11) . . ?
C4 B15 H15 117.6(10) . . ?
C4 B15 B16 108.62(14) . . ?
C4 B15 B19 58.83(11) . . ?
C4 B15 B20 107.58(14) . . ?
B11 B15 H15 118.1(10) . . ?
B16 B15 B11 60.15(11) . . ?
B16 B15 H15 123.0(10) . . ?
B16 B15 B20 60.45(12) . . ?
B19 B15 B11 107.50(14) . . ?
B19 B15 H15 122.6(10) . . ?
B19 B15 B16 108.88(14) . . ?
B19 B15 B20 60.50(12) . . ?
B20 B15 B11 108.07(14) . . ?
B20 B15 H15 126.5(10) . . ?
B11 B16 H16 117.0(11) . . ?
B11 B16 B20 107.82(14) . . ?
B12 B16 B11 60.30(11) . . ?
B12 B16 B15 109.07(14) . . ?
B12 B16 H16 120.9(11) . . ?
B12 B16 B17 60.15(11) . . ?
B12 B16 B20 108.26(14) . . ?
B15 B16 B11 60.35(11) . . ?
B15 B16 H16 118.4(11) . . ?
B15 B16 B17 107.64(14) . . ?
B15 B16 B20 59.93(12) . . ?
B17 B16 B11 107.59(14) . . ?
B17 B16 H16 127.0(11) . . ?
B17 B16 B20 59.44(11) . . ?
B20 B16 H16 124.8(11) . . ?
B12 B17 B16 59.68(11) . . ?
B12 B17 H17 119.1(10) . . ?
B12 B17 B18 107.68(13) . . ?
B13 B17 B12 59.78(11) . . ?
B13 B17 B16 107.13(14) . . ?
B13 B17 H17 119.9(10) . . ?
B13 B17 B18 59.75(11) . . ?
B13 B17 B20 108.15(14) . . ?
B16 B17 H17 122.7(10) . . ?
B16 B17 B18 107.45(14) . . ?
B18 B17 H17 123.3(10) . . ?
B20 B17 B12 108.71(14) . . ?
B20 B17 B16 60.46(12) . . ?
B20 B17 H17 124.0(10) . . ?
B20 B17 B18 59.97(12) . . ?
B13 B18 B14 59.90(11) . . ?
B13 B18 B17 59.41(11) . . ?
B13 B18 H18 119.8(10) . . ?
B13 B18 B20 107.35(14) . . ?
B14 B18 B17 107.11(14) . . ?
B14 B18 H18 119.6(10) . . ?
B14 B18 B20 108.09(14) . . ?
B17 B18 H18 123.4(10) . . ?
B19 B18 B13 109.10(14) . . ?
B19 B18 B14 60.88(11) . . ?
B19 B18 B17 108.17(14) . . ?
B19 B18 H18 121.3(10) . . ?
B19 B18 B20 60.46(12) . . ?
B20 B18 B17 59.31(11) . . ?
B20 B18 H18 124.6(10) . . ?
C4 B19 B14 59.66(11) . . ?
C4 B19 B15 58.52(11) . . ?
C4 B19 B18 107.89(14) . . ?
C4 B19 H19 114.7(11) . . ?
C4 B19 B20 106.97(14) . . ?
B14 B19 H19 119.2(11) . . ?
B15 B19 B14 106.01(14) . . ?
B15 B19 H19 120.7(11) . . ?
B15 B19 B20 60.04(12) . . ?
B18 B19 B14 59.84(11) . . ?
B18 B19 B15 107.83(14) . . ?
B18 B19 H19 126.9(11) . . ?
B18 B19 B20 60.17(11) . . ?
B20 B19 B14 107.06(14) . . ?
B20 B19 H19 128.6(11) . . ?
B15 B20 B16 59.62(11) . . ?
B15 B20 B18 106.74(14) . . ?
B15 B20 B19 59.46(11) . . ?
B15 B20 H20 120.9(11) . . ?
B16 B20 H20 123.2(11) . . ?
B17 B20 B15 107.91(14) . . ?
B17 B20 B16 60.09(12) . . ?
B17 B20 B18 60.72(12) . . ?
B17 B20 B19 108.43(14) . . ?
B17 B20 H20 123.3(11) . . ?
B18 B20 B16 107.73(14) . . ?
B18 B20 B19 59.37(12) . . ?
B18 B20 H20 122.2(11) . . ?
B19 B20 B16 107.39(14) . . ?
B19 B20 H20 119.8(11) . . ?
C44 O1 C41 109.57(16) . . ?
C42 O2 C43 109.37(15) . . ?
O1 C41 H41A 109.5 . . ?
O1 C41 H41B 109.5 . . ?
O1 C41 C42 110.93(17) . . ?
H41A C41 H41B 108.0 . . ?
C42 C41 H41A 109.5 . . ?
C42 C41 H41B 109.5 . . ?
O2 C42 C41 110.89(17) . . ?
O2 C42 H42A 109.5 . . ?
O2 C42 H42B 109.5 . . ?
C41 C42 H42A 109.5 . . ?
C41 C42 H42B 109.5 . . ?
H42A C42 H42B 108.0 . . ?
O2 C43 H43A 109.6 . . ?
O2 C43 H43B 109.6 . . ?
O2 C43 C44 110.43(19) . . ?
H43A C43 H43B 108.1 . . ?
C44 C43 H43A 109.6 . . ?
C44 C43 H43B 109.6 . . ?
O1 C44 C43 110.66(17) . . ?
O1 C44 H44A 109.5 . . ?
O1 C44 H44B 109.5 . . ?
C43 C44 H44A 109.5 . . ?
C43 C44 H44B 109.5 . . ?
H44A C44 H44B 108.1 . . ?

loop_
_geom_bond_atom_site_label_1
_geom_bond_atom_site_label_2
_geom_bond_distance
_geom_bond_site_symmetry_2
_geom_bond_publ_flag
P1 C1 1.8809(17) . ?
P1 C3 1.8925(17) . ?
P1 C11 1.8312(17) . ?
P2 C2 1.9026(17) . ?
P2 C21 1.9197(18) . ?
P2 C25 1.9116(18) . ?
P3 C4 1.9121(17) . ?
P3 C31A 1.9190(18) . ?
P3 C31B 1.9190(18) . ?
P3 C35 1.9221(19) . ?
C1 C2 1.885(2) . ?
C1 B1 1.709(2) . ?
C1 B2 1.696(2) . ?
C1 B3 1.701(2) . ?
C1 B4 1.735(2) . ?
C2 B1 1.742(3) . ?
C2 B4 1.732(2) . ?
C2 B5 1.696(2) . ?
C2 B9 1.709(2) . ?
C3 C4 1.842(2) . ?
C3 B11 1.711(3) . ?
C3 B12 1.705(2) . ?
C3 B13 1.704(2) . ?
C3 B14 1.727(3) . ?
C4 B11 1.755(3) . ?
C4 B14 1.743(3) . ?
C4 B15 1.699(3) . ?
C4 B19 1.704(3) . ?
C11 C12 1.402(2) . ?
C11 C16 1.396(2) . ?
C12 H12A 0.9500 . ?
C12 C13 1.391(2) . ?
C13 H13A 0.9500 . ?
C13 C14 1.385(3) . ?
C14 H14A 0.9500 . ?
C14 C15 1.389(3) . ?
C15 H15A 0.9500 . ?
C15 C16 1.385(2) . ?
C16 H16A 0.9500 . ?
C21 C22 1.542(2) . ?
C21 C23 1.530(3) . ?
C21 C24 1.538(2) . ?
C22 H22A 0.9800 . ?
C22 H22B 0.9800 . ?
C22 H22C 0.9800 . ?
C23 H23A 0.9800 . ?
C23 H23B 0.9800 . ?
C23 H23C 0.9800 . ?
C24 H24A 0.9800 . ?
C24 H24B 0.9800 . ?
C24 H24C 0.9800 . ?
C25 C26 1.551(2) . ?
C25 C27 1.545(2) . ?
C25 C28 1.530(2) . ?
C26 H26A 0.9800 . ?
C26 H26B 0.9800 . ?
C26 H26C 0.9800 . ?
C27 H27A 0.9800 . ?
C27 H27B 0.9800 . ?
C27 H27C 0.9800 . ?
C28 H28A 0.9800 . ?
C28 H28B 0.9800 . ?
C28 H28C 0.9800 . ?
C31A C32A 1.548(3) . ?
C31A C33A 1.534(3) . ?
C31A C34A 1.541(3) . ?
C32A H32A 0.9800 . ?
C32A H32B 0.9800 . ?
C32A H32C 0.9800 . ?
C33A H33A 0.9800 . ?
C33A H33B 0.9800 . ?
C33A H33C 0.9800 . ?
C34A H34A 0.9800 . ?
C34A H34B 0.9800 . ?
C34A H34C 0.9800 . ?
C31B C32B 1.562(8) . ?
C31B C33B 1.521(8) . ?
C31B C34B 1.518(8) . ?
C32B H32D 0.9800 . ?
C32B H32E 0.9800 . ?
C32B H32F 0.9800 . ?
C33B H33D 0.9800 . ?
C33B H33E 0.9800 . ?
C33B H33F 0.9800 . ?
C34B H34D 0.9800 . ?
C34B H34E 0.9800 . ?
C34B H34F 0.9800 . ?
C35 C36 1.546(3) . ?
C35 C37 1.539(3) . ?
C35 C38 1.548(3) . ?
C36 H36A 0.9800 . ?
C36 H36B 0.9800 . ?
C36 H36C 0.9800 . ?
C37 H37A 0.9800 . ?
C37 H37B 0.9800 . ?
C37 H37C 0.9800 . ?
C38 H38A 0.9800 . ?
C38 H38B 0.9800 . ?
C38 H38C 0.9800 . ?
B1 H1 1.076(18) . ?
B1 B2 1.805(3) . ?
B1 B5 1.796(3) . ?
B1 B6 1.790(3) . ?
B2 H2 1.069(19) . ?
B2 B3 1.773(3) . ?
B2 B6 1.769(3) . ?
B2 B7 1.776(3) . ?
B3 H3 1.070(18) . ?
B3 B4 1.794(3) . ?
B3 B7 1.776(3) . ?
B3 B8 1.772(3) . ?
B4 H4 1.071(19) . ?
B4 B8 1.788(3) . ?
B4 B9 1.794(3) . ?
B5 H5 1.080(19) . ?
B5 B6 1.771(3) . ?
B5 B9 1.760(3) . ?
B5 B10 1.769(3) . ?
B6 H6 1.08(2) . ?
B6 B7 1.789(3) . ?
B6 B10 1.793(3) . ?
B7 H7 1.08(2) . ?
B7 B8 1.787(3) . ?
B7 B10 1.764(3) . ?
B8 H8 1.097(19) . ?
B8 B9 1.773(3) . ?
B8 B10 1.785(3) . ?
B9 H9 1.072(19) . ?
B9 B10 1.784(3) . ?
B10 H10 1.08(2) . ?
B11 H11 1.031(17) . ?
B11 B12 1.788(3) . ?
B11 B15 1.789(3) . ?
B11 B16 1.786(3) . ?
B12 H12 1.058(19) . ?
B12 B13 1.770(3) . ?
B12 B16 1.774(3) . ?
B12 B17 1.782(3) . ?
B13 H13 1.045(18) . ?
B13 B14 1.775(3) . ?
B13 B17 1.770(3) . ?
B13 B18 1.776(3) . ?
B14 H14 1.058(19) . ?
B14 B18 1.779(3) . ?
B14 B19 1.797(3) . ?
B15 H15 1.069(19) . ?
B15 B16 1.774(3) . ?
B15 B19 1.769(3) . ?
B15 B20 1.780(3) . ?
B16 H16 1.06(2) . ?
B16 B17 1.782(3) . ?
B16 B20 1.789(3) . ?
B17 H17 1.10(2) . ?
B17 B18 1.796(3) . ?
B17 B20 1.771(3) . ?
B18 H18 1.103(19) . ?
B18 B19 1.768(3) . ?
B18 B20 1.783(3) . ?
B19 H19 1.06(2) . ?
B19 B20 1.788(3) . ?
B20 H20 1.06(2) . ?
O1 C41 1.423(2) . ?
O1 C44 1.420(3) . ?
O2 C42 1.423(3) . ?
O2 C43 1.430(3) . ?
C41 H41A 0.9900 . ?
C41 H41B 0.9900 . ?
C41 C42 1.504(3) . ?
C42 H42A 0.9900 . ?
C42 H42B 0.9900 . ?
C43 H43A 0.9900 . ?
C43 H43B 0.9900 . ?
C43 C44 1.508(3) . ?
C44 H44A 0.9900 . ?
C44 H44B 0.9900 . ?

loop_
_geom_torsion_atom_site_label_1
_geom_torsion_atom_site_label_2
_geom_torsion_atom_site_label_3
_geom_torsion_atom_site_label_4
_geom_torsion
_geom_torsion_site_symmetry_1
_geom_torsion_site_symmetry_2
_geom_torsion_site_symmetry_3
_geom_torsion_site_symmetry_4
_geom_torsion_publ_flag
P1 C1 C2 P2 10.37(13) . . . . ?
P1 C1 C2 B1 111.78(12) . . . . ?
P1 C1 C2 B4 -102.35(12) . . . . ?
P1 C1 C2 B5 152.31(11) . . . . ?
P1 C1 C2 B9 -142.53(11) . . . . ?
P1 C1 B1 C2 -98.41(12) . . . . ?
P1 C1 B1 B2 124.52(14) . . . . ?
P1 C1 B1 B5 -137.12(12) . . . . ?
P1 C1 B1 B6 160.69(11) . . . . ?
P1 C1 B2 B1 -107.20(16) . . . . ?
P1 C1 B2 B3 114.50(16) . . . . ?
P1 C1 B2 B6 -144.19(13) . . . . ?
P1 C1 B2 B7 152.25(13) . . . . ?
P1 C1 B3 B2 -122.97(15) . . . . ?
P1 C1 B3 B4 98.29(14) . . . . ?
P1 C1 B3 B7 -160.69(12) . . . . ?
P1 C1 B3 B8 135.76(13) . . . . ?
P1 C1 B4 C2 102.47(11) . . . . ?
P1 C1 B4 B3 -119.71(13) . . . . ?
P1 C1 B4 B8 -156.31(11) . . . . ?
P1 C1 B4 B9 141.22(11) . . . . ?
P1 C3 C4 P3 8.49(14) . . . . ?
P1 C3 C4 B11 110.93(12) . . . . ?
P1 C3 C4 B14 -103.94(12) . . . . ?
P1 C3 C4 B15 150.47(11) . . . . ?
P1 C3 C4 B19 -143.69(12) . . . . ?
P1 C3 B11 C4 -97.48(12) . . . . ?
P1 C3 B11 B12 124.92(13) . . . . ?
P1 C3 B11 B15 -135.09(12) . . . . ?
P1 C3 B11 B16 162.46(11) . . . . ?
P1 C3 B12 B11 -104.04(16) . . . . ?
P1 C3 B12 B13 117.15(16) . . . . ?
P1 C3 B12 B16 -142.05(14) . . . . ?
P1 C3 B12 B17 154.98(13) . . . . ?
P1 C3 B13 B12 -122.78(15) . . . . ?
P1 C3 B13 B14 97.08(15) . . . . ?
P1 C3 B13 B17 -161.06(12) . . . . ?
P1 C3 B13 B18 134.99(13) . . . . ?
P1 C3 B14 C4 100.38(11) . . . . ?
P1 C3 B14 B13 -122.06(13) . . . . ?
P1 C3 B14 B18 -159.66(11) . . . . ?
P1 C3 B14 B19 137.97(12) . . . . ?
P1 C11 C12 C13 -176.35(14) . . . . ?
P1 C11 C16 C15 174.33(14) . . . . ?
P2 C2 B1 C1 103.90(11) . . . . ?
P2 C2 B1 B2 141.80(11) . . . . ?
P2 C2 B1 B5 -120.67(13) . . . . ?
P2 C2 B1 B6 -155.98(11) . . . . ?
P2 C2 B4 C1 -99.11(12) . . . . ?
P2 C2 B4 B3 -136.41(12) . . . . ?
P2 C2 B4 B8 160.89(11) . . . . ?
P2 C2 B4 B9 124.84(14) . . . . ?
P2 C2 B5 B1 98.12(15) . . . . ?
P2 C2 B5 B6 134.52(13) . . . . ?
P2 C2 B5 B9 -123.60(15) . . . . ?
P2 C2 B5 B10 -160.95(12) . . . . ?
P2 C2 B9 B4 -108.07(16) . . . . ?
P2 C2 B9 B5 115.03(16) . . . . ?
P2 C2 B9 B8 -144.82(13) . . . . ?
P2 C2 B9 B10 151.73(13) . . . . ?
P3 C4 B11 C3 104.56(12) . . . . ?
P3 C4 B11 B12 142.10(12) . . . . ?
P3 C4 B11 B15 -118.99(13) . . . . ?
P3 C4 B11 B16 -155.25(11) . . . . ?
P3 C4 B14 C3 -100.44(13) . . . . ?
P3 C4 B14 B13 -137.92(12) . . . . ?
P3 C4 B14 B18 158.92(11) . . . . ?
P3 C4 B14 B19 122.84(14) . . . . ?
P3 C4 B15 B11 99.60(14) . . . . ?
P3 C4 B15 B16 136.83(13) . . . . ?
P3 C4 B15 B19 -121.91(15) . . . . ?
P3 C4 B15 B20 -159.21(12) . . . . ?
P3 C4 B19 B14 -108.61(16) . . . . ?
P3 C4 B19 B15 114.24(16) . . . . ?
P3 C4 B19 B18 -145.41(14) . . . . ?
P3 C4 B19 B20 151.21(13) . . . . ?
C1 P1 C3 C4 161.09(10) . . . . ?
C1 P1 C3 B11 -134.35(12) . . . . ?
C1 P1 C3 B12 -57.11(16) . . . . ?
C1 P1 C3 B13 27.30(16) . . . . ?
C1 P1 C3 B14 98.30(12) . . . . ?
C1 P1 C11 C12 -122.36(13) . . . . ?
C1 P1 C11 C16 61.86(16) . . . . ?
C1 C2 B1 B2 37.90(11) . . . . ?
C1 C2 B1 B5 135.43(13) . . . . ?
C1 C2 B1 B6 100.11(14) . . . . ?
C1 C2 B4 B3 -37.29(12) . . . . ?
C1 C2 B4 B8 -100.00(14) . . . . ?
C1 C2 B4 B9 -136.04(13) . . . . ?
C1 C2 B5 B1 -37.24(11) . . . . ?
C1 C2 B5 B6 -0.84(16) . . . . ?
C1 C2 B5 B9 101.04(13) . . . . ?
C1 C2 B5 B10 63.69(15) . . . . ?
C1 C2 B9 B4 37.54(11) . . . . ?
C1 C2 B9 B5 -99.36(13) . . . . ?
C1 C2 B9 B8 0.79(16) . . . . ?
C1 C2 B9 B10 -62.66(15) . . . . ?
C1 B1 B2 B3 36.18(12) . . . . ?
C1 B1 B2 B6 138.38(14) . . . . ?
C1 B1 B2 B7 99.06(14) . . . . ?
C1 B1 B5 C2 42.87(12) . . . . ?
C1 B1 B5 B6 -96.78(14) . . . . ?
C1 B1 B5 B9 6.08(18) . . . . ?
C1 B1 B5 B10 -58.01(17) . . . . ?
C1 B1 B6 B2 -35.58(12) . . . . ?
C1 B1 B6 B5 103.60(14) . . . . ?
C1 B1 B6 B7 3.44(17) . . . . ?
C1 B1 B6 B10 65.61(16) . . . . ?
C1 B2 B3 B4 36.34(12) . . . . ?
C1 B2 B3 B7 137.36(14) . . . . ?
C1 B2 B3 B8 99.73(14) . . . . ?
C1 B2 B6 B1 36.20(12) . . . . ?
C1 B2 B6 B5 -1.02(18) . . . . ?
C1 B2 B6 B7 -99.85(14) . . . . ?
C1 B2 B6 B10 -64.26(16) . . . . ?
C1 B2 B7 B3 -37.13(12) . . . . ?
C1 B2 B7 B6 100.34(14) . . . . ?
C1 B2 B7 B8 -0.08(18) . . . . ?
C1 B2 B7 B10 63.84(17) . . . . ?
C1 B3 B4 C2 40.91(12) . . . . ?
C1 B3 B4 B8 138.06(14) . . . . ?
C1 B3 B4 B9 102.64(14) . . . . ?
C1 B3 B7 B2 36.97(12) . . . . ?
C1 B3 B7 B6 -0.58(17) . . . . ?
C1 B3 B7 B8 -101.33(14) . . . . ?
C1 B3 B7 B10 -64.60(17) . . . . ?
C1 B3 B8 B4 -37.15(12) . . . . ?
C1 B3 B8 B7 99.20(14) . . . . ?
C1 B3 B8 B9 -0.78(18) . . . . ?
C1 B3 B8 B10 63.16(16) . . . . ?
C1 B4 B8 B3 35.84(12) . . . . ?
C1 B4 B8 B7 -2.87(17) . . . . ?
C1 B4 B8 B9 -104.29(14) . . . . ?
C1 B4 B8 B10 -65.18(16) . . . . ?
C1 B4 B9 C2 -42.36(12) . . . . ?
C1 B4 B9 B5 -5.16(17) . . . . ?
C1 B4 B9 B8 96.60(14) . . . . ?
C1 B4 B9 B10 57.52(17) . . . . ?
C2 C1 B1 B2 -137.07(13) . . . . ?
C2 C1 B1 B5 -38.72(11) . . . . ?
C2 C1 B1 B6 -100.90(14) . . . . ?
C2 C1 B2 B1 37.47(11) . . . . ?
C2 C1 B2 B3 -100.83(13) . . . . ?
C2 C1 B2 B6 0.49(16) . . . . ?
C2 C1 B2 B7 -63.08(15) . . . . ?
C2 C1 B3 B2 102.50(13) . . . . ?
C2 C1 B3 B4 -36.24(11) . . . . ?
C2 C1 B3 B7 64.78(15) . . . . ?
C2 C1 B3 B8 1.23(16) . . . . ?
C2 C1 B4 B3 137.82(13) . . . . ?
C2 C1 B4 B8 101.22(14) . . . . ?
C2 C1 B4 B9 38.75(11) . . . . ?
C2 B1 B2 C1 -41.72(12) . . . . ?
C2 B1 B2 B3 -5.54(17) . . . . ?
C2 B1 B2 B6 96.66(15) . . . . ?
C2 B1 B2 B7 57.35(17) . . . . ?
C2 B1 B5 B6 -139.65(14) . . . . ?
C2 B1 B5 B9 -36.79(12) . . . . ?
C2 B1 B5 B10 -100.88(14) . . . . ?
C2 B1 B6 B2 -104.69(14) . . . . ?
C2 B1 B6 B5 34.49(12) . . . . ?
C2 B1 B6 B7 -65.67(16) . . . . ?
C2 B1 B6 B10 -3.50(17) . . . . ?
C2 B4 B8 B3 104.69(14) . . . . ?
C2 B4 B8 B7 65.98(16) . . . . ?
C2 B4 B8 B9 -35.44(12) . . . . ?
C2 B4 B8 B10 3.67(17) . . . . ?
C2 B4 B9 B5 37.21(12) . . . . ?
C2 B4 B9 B8 138.96(14) . . . . ?
C2 B4 B9 B10 99.89(14) . . . . ?
C2 B5 B6 B1 -36.20(13) . . . . ?
C2 B5 B6 B2 1.19(19) . . . . ?
C2 B5 B6 B7 64.63(16) . . . . ?
C2 B5 B6 B10 100.87(15) . . . . ?
C2 B5 B9 B4 -37.52(12) . . . . ?
C2 B5 B9 B8 -100.54(14) . . . . ?
C2 B5 B9 B10 -138.64(14) . . . . ?
C2 B5 B10 B6 -101.76(15) . . . . ?
C2 B5 B10 B7 -64.62(17) . . . . ?
C2 B5 B10 B8 -0.89(18) . . . . ?
C2 B5 B10 B9 36.71(13) . . . . ?
C2 B9 B10 B5 -36.10(13) . . . . ?
C2 B9 B10 B6 0.73(18) . . . . ?
C2 B9 B10 B7 64.59(17) . . . . ?
C2 B9 B10 B8 101.26(15) . . . . ?
C3 P1 C1 C2 -124.89(10) . . . . ?
C3 P1 C1 B1 -60.77(13) . . . . ?
C3 P1 C1 B2 19.03(17) . . . . ?
C3 P1 C1 B3 102.02(14) . . . . ?
C3 P1 C1 B4 173.39(11) . . . . ?
C3 P1 C11 C12 126.60(13) . . . . ?
C3 P1 C11 C16 -49.18(16) . . . . ?
C3 C4 B11 B12 37.54(12) . . . . ?
C3 C4 B11 B15 136.45(13) . . . . ?
C3 C4 B11 B16 100.19(14) . . . . ?
C3 C4 B14 B13 -37.49(12) . . . . ?
C3 C4 B14 B18 -100.65(14) . . . . ?
C3 C4 B14 B19 -136.72(13) . . . . ?
C3 C4 B15 B11 -36.91(12) . . . . ?
C3 C4 B15 B16 0.32(17) . . . . ?
C3 C4 B15 B19 101.58(13) . . . . ?
C3 C4 B15 B20 64.27(16) . . . . ?
C3 C4 B19 B14 37.32(12) . . . . ?
C3 C4 B19 B15 -99.82(13) . . . . ?
C3 C4 B19 B18 0.52(18) . . . . ?
C3 C4 B19 B20 -62.86(16) . . . . ?
C3 B11 B12 B13 35.85(12) . . . . ?
C3 B11 B12 B16 137.11(14) . . . . ?
C3 B11 B12 B17 98.57(14) . . . . ?
C3 B11 B15 C4 40.79(12) . . . . ?
C3 B11 B15 B16 -97.82(14) . . . . ?
C3 B11 B15 B19 4.31(18) . . . . ?
C3 B11 B15 B20 -59.57(17) . . . . ?
C3 B11 B16 B12 -36.97(12) . . . . ?
C3 B11 B16 B15 102.27(15) . . . . ?
C3 B11 B16 B17 1.59(18) . . . . ?
C3 B11 B16 B20 64.31(16) . . . . ?
C3 B12 B13 B14 35.40(12) . . . . ?
C3 B12 B13 B17 137.01(14) . . . . ?
C3 B12 B13 B18 99.08(14) . . . . ?
C3 B12 B16 B11 37.28(13) . . . . ?
C3 B12 B16 B15 0.38(18) . . . . ?
C3 B12 B16 B17 -99.49(14) . . . . ?
C3 B12 B16 B20 -63.25(16) . . . . ?
C3 B12 B17 B13 -37.33(12) . . . . ?
C3 B12 B17 B16 100.03(14) . . . . ?
C3 B12 B17 B18 -0.23(17) . . . . ?
C3 B12 B17 B20 63.25(17) . . . . ?
C3 B13 B14 C4 40.11(12) . . . . ?
C3 B13 B14 B18 137.41(14) . . . . ?
C3 B13 B14 B19 101.15(15) . . . . ?
C3 B13 B17 B12 37.50(12) . . . . ?
C3 B13 B17 B16 -0.23(18) . . . . ?
C3 B13 B17 B18 -100.80(14) . . . . ?
C3 B13 B17 B20 -64.01(17) . . . . ?
C3 B13 B18 B14 -37.63(13) . . . . ?
C3 B13 B18 B17 99.91(14) . . . . ?
C3 B13 B18 B19 -0.38(19) . . . . ?
C3 B13 B18 B20 63.61(17) . . . . ?
C3 B14 B18 B13 36.79(12) . . . . ?
C3 B14 B18 B17 -0.66(18) . . . . ?
C3 B14 B18 B19 -102.31(15) . . . . ?
C3 B14 B18 B20 -63.19(17) . . . . ?
C3 B14 B19 C4 -40.59(12) . . . . ?
C3 B14 B19 B15 -3.47(18) . . . . ?
C3 B14 B19 B18 98.16(15) . . . . ?
C3 B14 B19 B20 59.44(17) . . . . ?
C4 C3 B11 B12 -137.60(13) . . . . ?
C4 C3 B11 B15 -37.62(12) . . . . ?
C4 C3 B11 B16 -100.07(14) . . . . ?
C4 C3 B12 B11 37.83(12) . . . . ?
C4 C3 B12 B13 -100.98(13) . . . . ?
C4 C3 B12 B16 -0.18(17) . . . . ?
C4 C3 B12 B17 -63.15(15) . . . . ?
C4 C3 B13 B12 102.92(13) . . . . ?
C4 C3 B13 B14 -37.22(12) . . . . ?
C4 C3 B13 B17 64.64(15) . . . . ?
C4 C3 B13 B18 0.69(17) . . . . ?
C4 C3 B14 B13 137.56(13) . . . . ?
C4 C3 B14 B18 99.97(14) . . . . ?
C4 C3 B14 B19 37.59(12) . . . . ?
C4 B11 B12 C3 -40.16(12) . . . . ?
C4 B11 B12 B13 -4.31(18) . . . . ?
C4 B11 B12 B16 96.96(15) . . . . ?
C4 B11 B12 B17 58.41(17) . . . . ?
C4 B11 B15 B16 -138.62(14) . . . . ?
C4 B11 B15 B19 -36.49(12) . . . . ?
C4 B11 B15 B20 -100.36(15) . . . . ?
C4 B11 B16 B12 -103.97(14) . . . . ?
C4 B11 B16 B15 35.27(13) . . . . ?
C4 B11 B16 B17 -65.42(16) . . . . ?
C4 B11 B16 B20 -2.69(17) . . . . ?
C4 B14 B18 B13 103.80(14) . . . . ?
C4 B14 B18 B17 66.36(16) . . . . ?
C4 B14 B18 B19 -35.30(13) . . . . ?
C4 B14 B18 B20 3.82(18) . . . . ?
C4 B14 B19 B15 37.11(12) . . . . ?
C4 B14 B19 B18 138.75(15) . . . . ?
C4 B14 B19 B20 100.02(15) . . . . ?
C4 B15 B16 B11 -37.32(13) . . . . ?
C4 B15 B16 B12 -0.45(19) . . . . ?
C4 B15 B16 B17 63.28(17) . . . . ?
C4 B15 B16 B20 100.10(16) . . . . ?
C4 B15 B19 B14 -37.63(12) . . . . ?
C4 B15 B19 B18 -100.46(15) . . . . ?
C4 B15 B19 B20 -138.41(14) . . . . ?
C4 B15 B20 B16 -101.85(15) . . . . ?
C4 B15 B20 B17 -64.69(18) . . . . ?
C4 B15 B20 B18 -0.76(18) . . . . ?
C4 B15 B20 B19 36.57(13) . . . . ?
C4 B19 B20 B15 -36.29(13) . . . . ?
C4 B19 B20 B16 0.57(18) . . . . ?
C4 B19 B20 B17 64.06(18) . . . . ?
C4 B19 B20 B18 101.27(15) . . . . ?
C11 P1 C1 C2 126.86(10) . . . . ?
C11 P1 C1 B1 -169.01(12) . . . . ?
C11 P1 C1 B2 -89.21(16) . . . . ?
C11 P1 C1 B3 -6.23(15) . . . . ?
C11 P1 C1 B4 65.14(12) . . . . ?
C11 P1 C3 C4 -90.71(11) . . . . ?
C11 P1 C3 B11 -26.15(13) . . . . ?
C11 P1 C3 B12 51.10(16) . . . . ?
C11 P1 C3 B13 135.50(14) . . . . ?
C11 P1 C3 B14 -153.49(11) . . . . ?
C11 C12 C13 C14 1.8(3) . . . . ?
C12 C11 C16 C15 -1.2(2) . . . . ?
C12 C13 C14 C15 -1.9(3) . . . . ?
C13 C14 C15 C16 0.4(3) . . . . ?
C14 C15 C16 C11 1.1(3) . . . . ?
C16 C11 C12 C13 -0.2(2) . . . . ?
B1 C1 C2 P2 -101.41(12) . . . . ?
B1 C1 C2 B4 145.87(14) . . . . ?
B1 C1 C2 B5 40.53(12) . . . . ?
B1 C1 C2 B9 105.69(14) . . . . ?
B1 C1 B2 B3 -138.30(14) . . . . ?
B1 C1 B2 B6 -36.98(13) . . . . ?
B1 C1 B2 B7 -100.55(14) . . . . ?
B1 C1 B3 B2 40.69(13) . . . . ?
B1 C1 B3 B4 -98.05(14) . . . . ?
B1 C1 B3 B7 2.97(18) . . . . ?
B1 C1 B3 B8 -60.59(17) . . . . ?
B1 C1 B4 C2 -29.77(12) . . . . ?
B1 C1 B4 B3 108.05(14) . . . . ?
B1 C1 B4 B8 71.45(15) . . . . ?
B1 C1 B4 B9 8.98(17) . . . . ?
B1 C2 B4 C1 28.95(12) . . . . ?
B1 C2 B4 B3 -8.35(17) . . . . ?
B1 C2 B4 B8 -71.05(15) . . . . ?
B1 C2 B4 B9 -107.10(14) . . . . ?
B1 C2 B5 B6 36.40(13) . . . . ?
B1 C2 B5 B9 138.28(14) . . . . ?
B1 C2 B5 B10 100.93(15) . . . . ?
B1 C2 B9 B4 97.11(14) . . . . ?
B1 C2 B9 B5 -39.79(13) . . . . ?
B1 C2 B9 B8 60.36(17) . . . . ?
B1 C2 B9 B10 -3.09(18) . . . . ?
B1 B2 B3 C1 -36.02(12) . . . . ?
B1 B2 B3 B4 0.32(17) . . . . ?
B1 B2 B3 B7 101.34(14) . . . . ?
B1 B2 B3 B8 63.71(16) . . . . ?
B1 B2 B6 B5 -37.22(13) . . . . ?
B1 B2 B6 B7 -136.05(14) . . . . ?
B1 B2 B6 B10 -100.46(14) . . . . ?
B1 B2 B7 B3 -98.40(14) . . . . ?
B1 B2 B7 B6 39.08(13) . . . . ?
B1 B2 B7 B8 -61.34(17) . . . . ?
B1 B2 B7 B10 2.58(18) . . . . ?
B1 B5 B6 B2 37.38(13) . . . . ?
B1 B5 B6 B7 100.83(14) . . . . ?
B1 B5 B6 B10 137.07(14) . . . . ?
B1 B5 B9 C2 37.01(12) . . . . ?
B1 B5 B9 B4 -0.51(17) . . . . ?
B1 B5 B9 B8 -63.53(16) . . . . ?
B1 B5 B9 B10 -101.64(15) . . . . ?
B1 B5 B10 B6 -38.50(13) . . . . ?
B1 B5 B10 B7 -1.36(18) . . . . ?
B1 B5 B10 B8 62.37(17) . . . . ?
B1 B5 B10 B9 99.97(15) . . . . ?
B1 B6 B7 B2 -39.51(13) . . . . ?
B1 B6 B7 B3 -1.79(18) . . . . ?
B1 B6 B7 B8 61.02(17) . . . . ?
B1 B6 B7 B10 100.25(15) . . . . ?
B1 B6 B10 B5 38.46(13) . . . . ?
B1 B6 B10 B7 -100.30(14) . . . . ?
B1 B6 B10 B8 -61.04(17) . . . . ?
B1 B6 B10 B9 1.75(18) . . . . ?
B2 C1 C2 P2 -141.72(11) . . . . ?
B2 C1 C2 B1 -40.31(13) . . . . ?
B2 C1 C2 B4 105.56(14) . . . . ?
B2 C1 C2 B5 0.22(16) . . . . ?
B2 C1 C2 B9 65.38(15) . . . . ?
B2 C1 B1 C2 137.07(13) . . . . ?
B2 C1 B1 B5 98.35(14) . . . . ?
B2 C1 B1 B6 36.16(13) . . . . ?
B2 C1 B3 B4 -138.74(14) . . . . ?
B2 C1 B3 B7 -37.72(13) . . . . ?
B2 C1 B3 B8 -101.27(15) . . . . ?
B2 C1 B4 C2 -98.24(14) . . . . ?
B2 C1 B4 B3 39.58(13) . . . . ?
B2 C1 B4 B8 2.99(17) . . . . ?
B2 C1 B4 B9 -59.48(17) . . . . ?
B2 B1 B5 C2 103.80(14) . . . . ?
B2 B1 B5 B6 -35.85(13) . . . . ?
B2 B1 B5 B9 67.01(16) . . . . ?
B2 B1 B5 B10 2.92(17) . . . . ?
B2 B1 B6 B5 139.18(14) . . . . ?
B2 B1 B6 B7 39.02(13) . . . . ?
B2 B1 B6 B10 101.19(15) . . . . ?
B2 B3 B4 C1 -35.88(12) . . . . ?
B2 B3 B4 C2 5.03(18) . . . . ?
B2 B3 B4 B8 102.18(15) . . . . ?
B2 B3 B4 B9 66.76(16) . . . . ?
B2 B3 B7 B6 -37.55(13) . . . . ?
B2 B3 B7 B8 -138.29(14) . . . . ?
B2 B3 B7 B10 -101.56(15) . . . . ?
B2 B3 B8 B4 -98.90(14) . . . . ?
B2 B3 B8 B7 37.45(13) . . . . ?
B2 B3 B8 B9 -62.53(17) . . . . ?
B2 B3 B8 B10 1.41(17) . . . . ?
B2 B6 B7 B3 37.72(13) . . . . ?
B2 B6 B7 B8 100.53(14) . . . . ?
B2 B6 B7 B10 139.76(14) . . . . ?
B2 B6 B10 B5 102.80(14) . . . . ?
B2 B6 B10 B7 -35.97(13) . . . . ?
B2 B6 B10 B8 3.30(18) . . . . ?
B2 B6 B10 B9 66.08(17) . . . . ?
B2 B7 B8 B3 -37.16(13) . . . . ?
B2 B7 B8 B4 1.86(18) . . . . ?
B2 B7 B8 B9 65.71(17) . . . . ?
B2 B7 B8 B10 102.12(15) . . . . ?
B2 B7 B10 B5 -0.77(18) . . . . ?
B2 B7 B10 B6 36.04(13) . . . . ?
B2 B7 B10 B8 -100.05(15) . . . . ?
B2 B7 B10 B9 -63.75(17) . . . . ?
B3 C1 C2 P2 151.62(11) . . . . ?
B3 C1 C2 B1 -106.97(14) . . . . ?
B3 C1 C2 B4 38.90(12) . . . . ?
B3 C1 C2 B5 -66.44(15) . . . . ?
B3 C1 C2 B9 -1.29(16) . . . . ?
B3 C1 B1 C2 96.86(14) . . . . ?
B3 C1 B1 B2 -40.21(13) . . . . ?
B3 C1 B1 B5 58.14(17) . . . . ?
B3 C1 B1 B6 -4.05(18) . . . . ?
B3 C1 B2 B1 138.30(14) . . . . ?
B3 C1 B2 B6 101.31(15) . . . . ?
B3 C1 B2 B7 37.75(13) . . . . ?
B3 C1 B4 C2 -137.82(13) . . . . ?
B3 C1 B4 B8 -36.60(12) . . . . ?
B3 C1 B4 B9 -99.07(14) . . . . ?
B3 B2 B6 B1 98.02(14) . . . . ?
B3 B2 B6 B5 60.80(17) . . . . ?
B3 B2 B6 B7 -38.03(13) . . . . ?
B3 B2 B6 B10 -2.44(17) . . . . ?
B3 B2 B7 B6 137.48(14) . . . . ?
B3 B2 B7 B8 37.06(13) . . . . ?
B3 B2 B7 B10 100.97(15) . . . . ?
B3 B4 B8 B7 -38.71(13) . . . . ?
B3 B4 B8 B9 -140.13(14) . . . . ?
B3 B4 B8 B10 -101.02(15) . . . . ?
B3 B4 B9 C2 -103.57(14) . . . . ?
B3 B4 B9 B5 -66.36(16) . . . . ?
B3 B4 B9 B8 35.39(13) . . . . ?
B3 B4 B9 B10 -3.68(17) . . . . ?
B3 B7 B8 B4 39.02(13) . . . . ?
B3 B7 B8 B9 102.87(15) . . . . ?
B3 B7 B8 B10 139.28(14) . . . . ?
B3 B7 B10 B5 62.85(17) . . . . ?
B3 B7 B10 B6 99.66(15) . . . . ?
B3 B7 B10 B8 -36.43(13) . . . . ?
B3 B7 B10 B9 -0.13(18) . . . . ?
B3 B8 B9 C2 -0.06(18) . . . . ?
B3 B8 B9 B4 -36.40(13) . . . . ?
B3 B8 B9 B5 61.70(17) . . . . ?
B3 B8 B9 B10 99.66(15) . . . . ?
B3 B8 B10 B5 -65.60(17) . . . . ?
B3 B8 B10 B6 -2.89(18) . . . . ?
B3 B8 B10 B7 36.34(13) . . . . ?
B3 B8 B10 B9 -103.11(14) . . . . ?
B4 C1 C2 P2 112.72(12) . . . . ?
B4 C1 C2 B1 -145.87(14) . . . . ?
B4 C1 C2 B5 -105.34(14) . . . . ?
B4 C1 C2 B9 -40.18(12) . . . . ?
B4 C1 B1 C2 29.50(12) . . . . ?
B4 C1 B1 B2 -107.57(14) . . . . ?
B4 C1 B1 B5 -9.22(17) . . . . ?
B4 C1 B1 B6 -71.41(15) . . . . ?
B4 C1 B2 B1 98.70(14) . . . . ?
B4 C1 B2 B3 -39.60(13) . . . . ?
B4 C1 B2 B6 61.72(17) . . . . ?
B4 C1 B2 B7 -1.85(18) . . . . ?
B4 C1 B3 B2 138.74(14) . . . . ?
B4 C1 B3 B7 101.02(14) . . . . ?
B4 C1 B3 B8 37.47(13) . . . . ?
B4 C2 B1 C1 -29.35(12) . . . . ?
B4 C2 B1 B2 8.55(17) . . . . ?
B4 C2 B1 B5 106.09(14) . . . . ?
B4 C2 B1 B6 70.77(15) . . . . ?
B4 C2 B5 B1 -97.59(14) . . . . ?
B4 C2 B5 B6 -61.18(17) . . . . ?
B4 C2 B5 B9 40.69(13) . . . . ?
B4 C2 B5 B10 3.34(18) . . . . ?
B4 C2 B9 B5 -136.90(14) . . . . ?
B4 C2 B9 B8 -36.75(13) . . . . ?
B4 C2 B9 B10 -100.20(14) . . . . ?
B4 B3 B7 B2 99.40(14) . . . . ?
B4 B3 B7 B6 61.85(17) . . . . ?
B4 B3 B7 B8 -38.89(13) . . . . ?
B4 B3 B7 B10 -2.16(18) . . . . ?
B4 B3 B8 B7 136.35(14) . . . . ?
B4 B3 B8 B9 36.37(13) . . . . ?
B4 B3 B8 B10 100.31(14) . . . . ?
B4 B8 B9 C2 36.34(12) . . . . ?
B4 B8 B9 B5 98.10(14) . . . . ?
B4 B8 B9 B10 136.06(14) . . . . ?
B4 B8 B10 B5 -1.75(18) . . . . ?
B4 B8 B10 B6 60.96(17) . . . . ?
B4 B8 B10 B7 100.19(15) . . . . ?
B4 B8 B10 B9 -39.26(13) . . . . ?
B4 B9 B10 B5 -98.31(14) . . . . ?
B4 B9 B10 B6 -61.49(17) . . . . ?
B4 B9 B10 B7 2.37(18) . . . . ?
B4 B9 B10 B8 39.04(13) . . . . ?
B5 C2 B1 C1 -135.43(13) . . . . ?
B5 C2 B1 B2 -97.53(15) . . . . ?
B5 C2 B1 B6 -35.32(13) . . . . ?
B5 C2 B4 C1 95.61(13) . . . . ?
B5 C2 B4 B3 58.32(17) . . . . ?
B5 C2 B4 B8 -4.38(17) . . . . ?
B5 C2 B4 B9 -40.43(13) . . . . ?
B5 C2 B9 B4 136.90(14) . . . . ?
B5 C2 B9 B8 100.15(15) . . . . ?
B5 C2 B9 B10 36.71(13) . . . . ?
B5 B1 B2 C1 -102.42(14) . . . . ?
B5 B1 B2 B3 -66.25(16) . . . . ?
B5 B1 B2 B6 35.95(13) . . . . ?
B5 B1 B2 B7 -3.36(17) . . . . ?
B5 B1 B6 B2 -139.18(14) . . . . ?
B5 B1 B6 B7 -100.16(15) . . . . ?
B5 B1 B6 B10 -37.99(13) . . . . ?
B5 B6 B7 B2 -103.29(14) . . . . ?
B5 B6 B7 B3 -65.57(17) . . . . ?
B5 B6 B7 B8 -2.75(18) . . . . ?
B5 B6 B7 B10 36.47(13) . . . . ?
B5 B6 B10 B7 -138.77(14) . . . . ?
B5 B6 B10 B8 -99.50(15) . . . . ?
B5 B6 B10 B9 -36.71(13) . . . . ?
B5 B9 B10 B6 36.82(13) . . . . ?
B5 B9 B10 B7 100.68(15) . . . . ?
B5 B9 B10 B8 137.35(14) . . . . ?
B6 B1 B2 C1 -138.38(14) . . . . ?
B6 B1 B2 B3 -102.20(15) . . . . ?
B6 B1 B2 B7 -39.32(13) . . . . ?
B6 B1 B5 C2 139.65(14) . . . . ?
B6 B1 B5 B9 102.86(15) . . . . ?
B6 B1 B5 B10 38.77(13) . . . . ?
B6 B2 B3 C1 -99.08(14) . . . . ?
B6 B2 B3 B4 -62.75(16) . . . . ?
B6 B2 B3 B7 38.28(13) . . . . ?
B6 B2 B3 B8 0.65(17) . . . . ?
B6 B2 B7 B3 -137.48(14) . . . . ?
B6 B2 B7 B8 -100.42(15) . . . . ?
B6 B2 B7 B10 -36.51(13) . . . . ?
B6 B5 B9 C2 100.79(14) . . . . ?
B6 B5 B9 B4 63.27(16) . . . . ?
B6 B5 B9 B8 0.25(18) . . . . ?
B6 B5 B9 B10 -37.86(13) . . . . ?
B6 B5 B10 B7 37.14(13) . . . . ?
B6 B5 B10 B8 100.87(15) . . . . ?
B6 B5 B10 B9 138.47(14) . . . . ?
B6 B7 B8 B3 -99.93(14) . . . . ?
B6 B7 B8 B4 -60.91(17) . . . . ?
B6 B7 B8 B9 2.94(18) . . . . ?
B6 B7 B8 B10 39.35(13) . . . . ?
B6 B7 B10 B5 -36.81(13) . . . . ?
B6 B7 B10 B8 -136.09(14) . . . . ?
B6 B7 B10 B9 -99.79(15) . . . . ?
B7 B2 B3 C1 -137.36(14) . . . . ?
B7 B2 B3 B4 -101.03(14) . . . . ?
B7 B2 B3 B8 -37.63(13) . . . . ?
B7 B2 B6 B1 136.05(14) . . . . ?
B7 B2 B6 B5 98.83(15) . . . . ?
B7 B2 B6 B10 35.59(13) . . . . ?
B7 B3 B4 C1 -99.02(14) . . . . ?
B7 B3 B4 C2 -58.11(17) . . . . ?
B7 B3 B4 B8 39.04(13) . . . . ?
B7 B3 B4 B9 3.62(17) . . . . ?
B7 B3 B8 B4 -136.35(14) . . . . ?
B7 B3 B8 B9 -99.98(15) . . . . ?
B7 B3 B8 B10 -36.05(13) . . . . ?
B7 B6 B10 B5 138.77(14) . . . . ?
B7 B6 B10 B8 39.27(13) . . . . ?
B7 B6 B10 B9 102.05(15) . . . . ?
B7 B8 B9 C2 -63.74(17) . . . . ?
B7 B8 B9 B4 -100.07(15) . . . . ?
B7 B8 B9 B5 -1.98(18) . . . . ?
B7 B8 B9 B10 35.98(13) . . . . ?
B7 B8 B10 B5 -101.94(15) . . . . ?
B7 B8 B10 B6 -39.23(13) . . . . ?
B7 B8 B10 B9 -139.45(14) . . . . ?
B8 B3 B4 C1 -138.06(14) . . . . ?
B8 B3 B4 C2 -97.15(15) . . . . ?
B8 B3 B4 B9 -35.42(13) . . . . ?
B8 B3 B7 B2 138.29(14) . . . . ?
B8 B3 B7 B6 100.74(15) . . . . ?
B8 B3 B7 B10 36.73(13) . . . . ?
B8 B4 B9 C2 -138.96(14) . . . . ?
B8 B4 B9 B5 -101.76(15) . . . . ?
B8 B4 B9 B10 -39.08(13) . . . . ?
B8 B7 B10 B5 99.28(15) . . . . ?
B8 B7 B10 B6 136.09(14) . . . . ?
B8 B7 B10 B9 36.30(13) . . . . ?
B8 B9 B10 B5 -137.35(14) . . . . ?
B8 B9 B10 B6 -100.53(15) . . . . ?
B8 B9 B10 B7 -36.67(13) . . . . ?
B9 C2 B1 C1 -95.96(14) . . . . ?
B9 C2 B1 B2 -58.07(17) . . . . ?
B9 C2 B1 B5 39.47(13) . . . . ?
B9 C2 B1 B6 4.15(18) . . . . ?
B9 C2 B4 C1 136.04(13) . . . . ?
B9 C2 B4 B3 98.75(15) . . . . ?
B9 C2 B4 B8 36.04(13) . . . . ?
B9 C2 B5 B1 -138.28(14) . . . . ?
B9 C2 B5 B6 -101.88(15) . . . . ?
B9 C2 B5 B10 -37.35(13) . . . . ?
B9 B4 B8 B3 140.13(14) . . . . ?
B9 B4 B8 B7 101.42(15) . . . . ?
B9 B4 B8 B10 39.11(13) . . . . ?
B9 B5 B6 B1 -99.27(15) . . . . ?
B9 B5 B6 B2 -61.88(17) . . . . ?
B9 B5 B6 B7 1.56(18) . . . . ?
B9 B5 B6 B10 37.80(13) . . . . ?
B9 B5 B10 B6 -138.47(14) . . . . ?
B9 B5 B10 B7 -101.34(15) . . . . ?
B9 B5 B10 B8 -37.60(13) . . . . ?
B9 B8 B10 B5 37.51(13) . . . . ?
B9 B8 B10 B6 100.22(14) . . . . ?
B9 B8 B10 B7 139.45(14) . . . . ?
B10 B5 B6 B1 -137.07(14) . . . . ?
B10 B5 B6 B2 -99.69(15) . . . . ?
B10 B5 B6 B7 -36.24(13) . . . . ?
B10 B5 B9 C2 138.65(14) . . . . ?
B10 B5 B9 B4 101.12(14) . . . . ?
B10 B5 B9 B8 38.11(13) . . . . ?
B10 B6 B7 B2 -139.76(14) . . . . ?
B10 B6 B7 B3 -102.04(15) . . . . ?
B10 B6 B7 B8 -39.23(13) . . . . ?
B10 B7 B8 B3 -139.28(14) . . . . ?
B10 B7 B8 B4 -100.26(15) . . . . ?
B10 B7 B8 B9 -36.41(13) . . . . ?
B10 B8 B9 C2 -99.72(14) . . . . ?
B10 B8 B9 B4 -136.06(14) . . . . ?
B10 B8 B9 B5 -37.96(13) . . . . ?
B11 C3 C4 P3 -102.44(13) . . . . ?
B11 C3 C4 B14 145.13(14) . . . . ?
B11 C3 C4 B15 39.53(13) . . . . ?
B11 C3 C4 B19 105.38(14) . . . . ?
B11 C3 B12 B13 -138.80(14) . . . . ?
B11 C3 B12 B16 -38.01(13) . . . . ?
B11 C3 B12 B17 -100.97(14) . . . . ?
B11 C3 B13 B12 39.58(13) . . . . ?
B11 C3 B13 B14 -100.55(15) . . . . ?
B11 C3 B13 B17 1.31(18) . . . . ?
B11 C3 B13 B18 -62.64(17) . . . . ?
B11 C3 B14 C4 -31.29(12) . . . . ?
B11 C3 B14 B13 106.27(14) . . . . ?
B11 C3 B14 B18 68.67(16) . . . . ?
B11 C3 B14 B19 6.30(17) . . . . ?
B11 C4 B14 C3 29.90(12) . . . . ?
B11 C4 B14 B13 -7.58(17) . . . . ?
B11 C4 B14 B18 -70.74(15) . . . . ?
B11 C4 B14 B19 -106.82(14) . . . . ?
B11 C4 B15 B16 37.23(13) . . . . ?
B11 C4 B15 B19 138.49(14) . . . . ?
B11 C4 B15 B20 101.18(15) . . . . ?
B11 C4 B19 B14 97.80(14) . . . . ?
B11 C4 B19 B15 -39.34(13) . . . . ?
B11 C4 B19 B18 61.00(18) . . . . ?
B11 C4 B19 B20 -2.38(18) . . . . ?
B11 B12 B13 C3 -35.81(12) . . . . ?
B11 B12 B13 B14 -0.40(17) . . . . ?
B11 B12 B13 B17 101.20(14) . . . . ?
B11 B12 B13 B18 63.27(17) . . . . ?
B11 B12 B16 B15 -36.89(13) . . . . ?
B11 B12 B16 B17 -136.76(14) . . . . ?
B11 B12 B16 B20 -100.53(15) . . . . ?
B11 B12 B17 B13 -98.80(14) . . . . ?
B11 B12 B17 B16 38.56(13) . . . . ?
B11 B12 B17 B18 -61.70(17) . . . . ?
B11 B12 B17 B20 1.77(18) . . . . ?
B11 B15 B16 B12 36.87(13) . . . . ?
B11 B15 B16 B17 100.60(15) . . . . ?
B11 B15 B16 B20 137.42(15) . . . . ?
B11 B15 B19 C4 37.15(12) . . . . ?
B11 B15 B19 B14 -0.48(17) . . . . ?
B11 B15 B19 B18 -63.31(17) . . . . ?
B11 B15 B19 B20 -101.26(15) . . . . ?
B11 B15 B20 B16 -38.12(13) . . . . ?
B11 B15 B20 B17 -0.95(19) . . . . ?
B11 B15 B20 B18 62.97(18) . . . . ?
B11 B15 B20 B19 100.30(15) . . . . ?
B11 B16 B17 B12 -38.62(13) . . . . ?
B11 B16 B17 B13 -0.85(18) . . . . ?
B11 B16 B17 B18 62.04(17) . . . . ?
B11 B16 B17 B20 100.69(15) . . . . ?
B11 B16 B20 B15 38.15(13) . . . . ?
B11 B16 B20 B17 -100.31(15) . . . . ?
B11 B16 B20 B18 -61.24(17) . . . . ?
B11 B16 B20 B19 1.35(18) . . . . ?
B12 C3 C4 P3 -142.07(12) . . . . ?
B12 C3 C4 B11 -39.62(13) . . . . ?
B12 C3 C4 B14 105.51(14) . . . . ?
B12 C3 C4 B15 -0.09(17) . . . . ?
B12 C3 C4 B19 65.76(16) . . . . ?
B12 C3 B11 C4 137.60(13) . . . . ?
B12 C3 B11 B15 99.98(14) . . . . ?
B12 C3 B11 B16 37.53(13) . . . . ?
B12 C3 B13 B14 -140.14(14) . . . . ?
B12 C3 B13 B17 -38.27(13) . . . . ?
B12 C3 B13 B18 -102.22(15) . . . . ?
B12 C3 B14 C4 -99.42(14) . . . . ?
B12 C3 B14 B13 38.14(13) . . . . ?
B12 C3 B14 B18 0.54(18) . . . . ?
B12 C3 B14 B19 -61.83(17) . . . . ?
B12 B11 B15 C4 102.41(14) . . . . ?
B12 B11 B15 B16 -36.21(13) . . . . ?
B12 B11 B15 B19 65.92(16) . . . . ?
B12 B11 B15 B20 2.04(18) . . . . ?
B12 B11 B16 B15 139.24(15) . . . . ?
B12 B11 B16 B17 38.56(13) . . . . ?
B12 B11 B16 B20 101.28(15) . . . . ?
B12 B13 B14 C3 -35.09(12) . . . . ?
B12 B13 B14 C4 5.01(18) . . . . ?
B12 B13 B14 B18 102.32(15) . . . . ?
B12 B13 B14 B19 66.06(17) . . . . ?
B12 B13 B17 B16 -37.73(13) . . . . ?
B12 B13 B17 B18 -138.30(14) . . . . ?
B12 B13 B17 B20 -101.51(15) . . . . ?
B12 B13 B18 B14 -99.79(15) . . . . ?
B12 B13 B18 B17 37.76(13) . . . . ?
B12 B13 B18 B19 -62.54(18) . . . . ?
B12 B13 B18 B20 1.45(18) . . . . ?
B12 B16 B17 B13 37.78(13) . . . . ?
B12 B16 B17 B18 100.66(14) . . . . ?
B12 B16 B17 B20 139.32(14) . . . . ?
B12 B16 B20 B15 101.91(15) . . . . ?
B12 B16 B20 B17 -36.54(13) . . . . ?
B12 B16 B20 B18 2.53(18) . . . . ?
B12 B16 B20 B19 65.12(17) . . . . ?
B12 B17 B18 B13 -37.11(13) . . . . ?
B12 B17 B18 B14 0.55(18) . . . . ?
B12 B17 B18 B19 64.78(17) . . . . ?
B12 B17 B18 B20 101.80(15) . . . . ?
B12 B17 B20 B15 -0.51(19) . . . . ?
B12 B17 B20 B16 36.45(13) . . . . ?
B12 B17 B20 B18 -100.06(15) . . . . ?
B12 B17 B20 B19 -63.43(18) . . . . ?
B13 C3 C4 P3 151.40(11) . . . . ?
B13 C3 C4 B11 -106.15(14) . . . . ?
B13 C3 C4 B14 38.97(13) . . . . ?
B13 C3 C4 B15 -66.62(16) . . . . ?
B13 C3 C4 B19 -0.77(17) . . . . ?
B13 C3 B11 C4 98.24(14) . . . . ?
B13 C3 B11 B12 -39.35(13) . . . . ?
B13 C3 B11 B15 60.63(17) . . . . ?
B13 C3 B11 B16 -1.82(18) . . . . ?
B13 C3 B12 B11 138.80(14) . . . . ?
B13 C3 B12 B16 100.80(15) . . . . ?
B13 C3 B12 B17 37.83(13) . . . . ?
B13 C3 B14 C4 -137.56(13) . . . . ?
B13 C3 B14 B18 -37.60(13) . . . . ?
B13 C3 B14 B19 -99.97(15) . . . . ?
B13 B12 B16 B11 98.90(14) . . . . ?
B13 B12 B16 B15 62.00(17) . . . . ?
B13 B12 B16 B17 -37.86(13) . . . . ?
B13 B12 B16 B20 -1.63(18) . . . . ?
B13 B12 B17 B16 137.35(14) . . . . ?
B13 B12 B17 B18 37.09(13) . . . . ?
B13 B12 B17 B20 100.57(15) . . . . ?
B13 B14 B18 B17 -37.44(13) . . . . ?
B13 B14 B18 B19 -139.10(15) . . . . ?
B13 B14 B18 B20 -99.97(15) . . . . ?
B13 B14 B19 C4 -102.18(14) . . . . ?
B13 B14 B19 B15 -65.07(16) . . . . ?
B13 B14 B19 B18 36.57(13) . . . . ?
B13 B14 B19 B20 -2.16(18) . . . . ?
B13 B17 B18 B14 37.66(13) . . . . ?
B13 B17 B18 B19 101.88(15) . . . . ?
B13 B17 B18 B20 138.91(15) . . . . ?
B13 B17 B20 B15 62.86(18) . . . . ?
B13 B17 B20 B16 99.82(15) . . . . ?
B13 B17 B20 B18 -36.69(13) . . . . ?
B13 B17 B20 B19 -0.06(19) . . . . ?
B13 B18 B19 C4 -0.11(19) . . . . ?
B13 B18 B19 B14 -36.83(13) . . . . ?
B13 B18 B19 B15 61.69(18) . . . . ?
B13 B18 B19 B20 99.58(16) . . . . ?
B13 B18 B20 B15 -65.16(17) . . . . ?
B13 B18 B20 B16 -2.44(18) . . . . ?
B13 B18 B20 B17 36.35(13) . . . . ?
B13 B18 B20 B19 -102.53(15) . . . . ?
B14 C3 C4 P3 112.43(13) . . . . ?
B14 C3 C4 B11 -145.13(14) . . . . ?
B14 C3 C4 B15 -105.59(14) . . . . ?
B14 C3 C4 B19 -39.75(13) . . . . ?
B14 C3 B11 C4 31.04(12) . . . . ?
B14 C3 B11 B12 -106.56(14) . . . . ?
B14 C3 B11 B15 -6.58(17) . . . . ?
B14 C3 B11 B16 -69.03(16) . . . . ?
B14 C3 B12 B11 100.78(15) . . . . ?
B14 C3 B12 B13 -38.03(13) . . . . ?
B14 C3 B12 B16 62.77(17) . . . . ?
B14 C3 B12 B17 -0.19(18) . . . . ?
B14 C3 B13 B12 140.14(14) . . . . ?
B14 C3 B13 B17 101.86(15) . . . . ?
B14 C3 B13 B18 37.91(13) . . . . ?
B14 C4 B11 C3 -30.20(12) . . . . ?
B14 C4 B11 B12 7.35(17) . . . . ?
B14 C4 B11 B15 106.25(14) . . . . ?
B14 C4 B11 B16 70.00(15) . . . . ?
B14 C4 B15 B11 -97.87(14) . . . . ?
B14 C4 B15 B16 -60.64(18) . . . . ?
B14 C4 B15 B19 40.62(13) . . . . ?
B14 C4 B15 B20 3.31(18) . . . . ?
B14 C4 B19 B15 -137.15(14) . . . . ?
B14 C4 B19 B18 -36.80(13) . . . . ?
B14 C4 B19 B20 -100.19(15) . . . . ?
B14 B13 B17 B12 100.22(15) . . . . ?
B14 B13 B17 B16 62.48(17) . . . . ?
B14 B13 B17 B18 -38.08(13) . . . . ?
B14 B13 B17 B20 -1.30(18) . . . . ?
B14 B13 B18 B17 137.55(14) . . . . ?
B14 B13 B18 B19 37.25(14) . . . . ?
B14 B13 B18 B20 101.24(15) . . . . ?
B14 B18 B19 C4 36.72(13) . . . . ?
B14 B18 B19 B15 98.52(15) . . . . ?
B14 B18 B19 B20 136.41(15) . . . . ?
B14 B18 B20 B15 -1.94(19) . . . . ?
B14 B18 B20 B16 60.78(17) . . . . ?
B14 B18 B20 B17 99.56(15) . . . . ?
B14 B18 B20 B19 -39.32(13) . . . . ?
B14 B19 B20 B15 -98.98(15) . . . . ?
B14 B19 B20 B16 -62.11(17) . . . . ?
B14 B19 B20 B17 1.37(19) . . . . ?
B14 B19 B20 B18 38.58(13) . . . . ?
B15 C4 B11 C3 -136.45(13) . . . . ?
B15 C4 B11 B12 -98.90(15) . . . . ?
B15 C4 B11 B16 -36.26(13) . . . . ?
B15 C4 B14 C3 96.18(14) . . . . ?
B15 C4 B14 B13 58.69(17) . . . . ?
B15 C4 B14 B18 -4.47(18) . . . . ?
B15 C4 B14 B19 -40.55(14) . . . . ?
B15 C4 B19 B14 137.15(14) . . . . ?
B15 C4 B19 B18 100.34(15) . . . . ?
B15 C4 B19 B20 36.96(13) . . . . ?
B15 B11 B12 C3 -100.91(15) . . . . ?
B15 B11 B12 B13 -65.07(16) . . . . ?
B15 B11 B12 B16 36.20(13) . . . . ?
B15 B11 B12 B17 -2.34(18) . . . . ?
B15 B11 B16 B12 -139.24(15) . . . . ?
B15 B11 B16 B17 -100.68(15) . . . . ?
B15 B11 B16 B20 -37.96(13) . . . . ?
B15 B16 B17 B12 -102.28(15) . . . . ?
B15 B16 B17 B13 -64.51(17) . . . . ?
B15 B16 B17 B18 -1.62(18) . . . . ?
B15 B16 B17 B20 37.04(13) . . . . ?
B15 B16 B20 B17 -138.45(15) . . . . ?
B15 B16 B20 B18 -99.38(15) . . . . ?
B15 B16 B20 B19 -36.79(13) . . . . ?
B15 B19 B20 B16 36.86(13) . . . . ?
B15 B19 B20 B17 100.35(16) . . . . ?
B15 B19 B20 B18 137.55(15) . . . . ?
B16 B11 B12 C3 -137.11(14) . . . . ?
B16 B11 B12 B13 -101.27(15) . . . . ?
B16 B11 B12 B17 -38.54(13) . . . . ?
B16 B11 B15 C4 138.62(14) . . . . ?
B16 B11 B15 B19 102.13(15) . . . . ?
B16 B11 B15 B20 38.25(14) . . . . ?
B16 B12 B13 C3 -98.97(14) . . . . ?
B16 B12 B13 B14 -63.57(16) . . . . ?
B16 B12 B13 B17 38.04(13) . . . . ?
B16 B12 B13 B18 0.11(18) . . . . ?
B16 B12 B17 B13 -137.35(14) . . . . ?
B16 B12 B17 B18 -100.26(15) . . . . ?
B16 B12 B17 B20 -36.78(14) . . . . ?
B16 B15 B19 C4 100.81(15) . . . . ?
B16 B15 B19 B14 63.18(17) . . . . ?
B16 B15 B19 B18 0.36(18) . . . . ?
B16 B15 B19 B20 -37.60(13) . . . . ?
B16 B15 B20 B17 37.17(14) . . . . ?
B16 B15 B20 B18 101.09(15) . . . . ?
B16 B15 B20 B19 138.42(15) . . . . ?
B16 B17 B18 B13 -100.03(15) . . . . ?
B16 B17 B18 B14 -62.37(17) . . . . ?
B16 B17 B18 B19 1.85(18) . . . . ?
B16 B17 B18 B20 38.88(13) . . . . ?
B16 B17 B20 B15 -36.96(14) . . . . ?
B16 B17 B20 B18 -136.51(14) . . . . ?
B16 B17 B20 B19 -99.88(15) . . . . ?
B17 B12 B13 C3 -137.01(14) . . . . ?
B17 B12 B13 B14 -101.61(15) . . . . ?
B17 B12 B13 B18 -37.93(13) . . . . ?
B17 B12 B16 B11 136.76(14) . . . . ?
B17 B12 B16 B15 99.87(15) . . . . ?
B17 B12 B16 B20 36.24(13) . . . . ?
B17 B13 B14 C3 -99.00(14) . . . . ?
B17 B13 B14 C4 -58.90(17) . . . . ?
B17 B13 B14 B18 38.41(13) . . . . ?
B17 B13 B14 B19 2.15(18) . . . . ?
B17 B13 B18 B14 -137.55(14) . . . . ?
B17 B13 B18 B19 -100.30(16) . . . . ?
B17 B13 B18 B20 -36.30(13) . . . . ?
B17 B16 B20 B15 138.45(15) . . . . ?
B17 B16 B20 B18 39.07(13) . . . . ?
B17 B16 B20 B19 101.66(15) . . . . ?
B17 B18 B19 C4 -63.16(17) . . . . ?
B17 B18 B19 B14 -99.88(15) . . . . ?
B17 B18 B19 B15 -1.37(18) . . . . ?
B17 B18 B19 B20 36.53(13) . . . . ?
B17 B18 B20 B15 -101.50(15) . . . . ?
B17 B18 B20 B16 -38.78(13) . . . . ?
B17 B18 B20 B19 -138.88(14) . . . . ?
B18 B13 B14 C3 -137.41(14) . . . . ?
B18 B13 B14 C4 -97.31(15) . . . . ?
B18 B13 B14 B19 -36.26(13) . . . . ?
B18 B13 B17 B12 138.30(14) . . . . ?
B18 B13 B17 B16 100.57(15) . . . . ?
B18 B13 B17 B20 36.79(14) . . . . ?
B18 B14 B19 C4 -138.75(15) . . . . ?
B18 B14 B19 B15 -101.64(15) . . . . ?
B18 B14 B19 B20 -38.73(13) . . . . ?
B18 B17 B20 B15 99.55(15) . . . . ?
B18 B17 B20 B16 136.51(14) . . . . ?
B18 B17 B20 B19 36.62(13) . . . . ?
B18 B19 B20 B15 -137.55(15) . . . . ?
B18 B19 B20 B16 -100.69(15) . . . . ?
B18 B19 B20 B17 -37.20(13) . . . . ?
B19 C4 B11 C3 -96.99(14) . . . . ?
B19 C4 B11 B12 -59.45(17) . . . . ?
B19 C4 B11 B15 39.46(14) . . . . ?
B19 C4 B11 B16 3.20(18) . . . . ?
B19 C4 B14 C3 136.72(13) . . . . ?
B19 C4 B14 B13 99.24(15) . . . . ?
B19 C4 B14 B18 36.08(13) . . . . ?
B19 C4 B15 B11 -138.49(14) . . . . ?
B19 C4 B15 B16 -101.25(15) . . . . ?
B19 C4 B15 B20 -37.30(13) . . . . ?
B19 B14 B18 B13 139.10(15) . . . . ?
B19 B14 B18 B17 101.66(15) . . . . ?
B19 B14 B18 B20 39.12(14) . . . . ?
B19 B15 B16 B11 -99.80(15) . . . . ?
B19 B15 B16 B12 -62.93(17) . . . . ?
B19 B15 B16 B17 0.80(18) . . . . ?
B19 B15 B16 B20 37.62(13) . . . . ?
B19 B15 B20 B16 -138.42(15) . . . . ?
B19 B15 B20 B17 -101.26(16) . . . . ?
B19 B15 B20 B18 -37.33(13) . . . . ?
B19 B18 B20 B15 37.37(13) . . . . ?
B19 B18 B20 B16 100.09(15) . . . . ?
B19 B18 B20 B17 138.88(14) . . . . ?
B20 B15 B16 B11 -137.42(15) . . . . ?
B20 B15 B16 B12 -100.55(15) . . . . ?
B20 B15 B16 B17 -36.82(13) . . . . ?
B20 B15 B19 C4 138.41(14) . . . . ?
B20 B15 B19 B14 100.78(15) . . . . ?
B20 B15 B19 B18 37.95(13) . . . . ?
B20 B16 B17 B12 -139.32(14) . . . . ?
B20 B16 B17 B13 -101.54(15) . . . . ?
B20 B16 B17 B18 -38.66(13) . . . . ?
B20 B17 B18 B13 -138.91(15) . . . . ?
B20 B17 B18 B14 -101.25(15) . . . . ?
B20 B17 B18 B19 -37.03(13) . . . . ?
B20 B18 B19 C4 -99.69(16) . . . . ?
B20 B18 B19 B14 -136.41(15) . . . . ?
B20 B18 B19 B15 -37.90(13) . . . . ?
O1 C41 C42 O2 57.9(2) . . . . ?
O2 C43 C44 O1 -58.8(3) . . . . ?
C41 O1 C44 C43 57.9(2) . . . . ?
C42 O2 C43 C44 57.8(2) . . . . ?
C43 O2 C42 C41 -57.5(2) . . . . ?
C44 O1 C41 C42 -57.4(2) . . . . ?
